data_7232063
loop_
_publ_author_name
'Marino, Nadia'
'Bruno, Rosaria'
'Bentama, Abdeslem'
'Pascual-\'Alvarez, Alejandro'
'Lloret, Francesc'
'Julve, Miguel'
'De Munno, Giovanni'

_publ_section_title
;
 Magneto-structural correlations in Ni(ii) [2 \\times 2] metallogrids
 featuring a variable number of \m-aquo or \m-hydroxo extra bridges
;
_journal_issue 5
_journal_name_full CrystEngComm
_journal_page_first 917
_journal_paper_doi 10.1039/C8CE01894D
_journal_volume 21
_journal_year 2019
_chemical_formula_moiety '2(C56 H46 N16 Ni4 O4), 12(Cl O4), 13(H2 O)'
_chemical_formula_sum 'C112 H118 Cl12 N32 Ni8 O69'
_chemical_formula_weight 3911.46
_space_group_crystal_system triclinic
_space_group_IT_number 2
_space_group_name_Hall '-P 1'
_space_group_name_H-M_alt 'P -1'
_symmetry_space_group_name_Hall '-P 1'
_symmetry_space_group_name_H-M 'P -1'
_atom_sites_solution_hydrogens geom
_atom_sites_solution_primary Patt
_atom_sites_solution_secondary difmap
_audit_creation_method SHELXL-2013
_audit_update_record
;
2018-12-20 deposited with the CCDC.
2019-01-04 downloaded from the CCDC.
;
_cell_angle_alpha 112.7939(15)
_cell_angle_beta 95.4248(17)
_cell_angle_gamma 97.6923(18)
_cell_formula_units_Z 2
_cell_length_a 12.3939(6)
_cell_length_b 26.0105(12)
_cell_length_c 26.2478(13)
_cell_measurement_reflns_used 5497
_cell_measurement_temperature 100(2)
_cell_measurement_theta_max 18.76
_cell_measurement_theta_min 2.34
_cell_volume 7630.6(6)
_computing_cell_refinement 'Bruker SAINT'
_computing_data_collection 'Bruker APEX2'
_computing_data_reduction 'Bruker SAINT'
_computing_molecular_graphics 'Bruker SHELXTL'
_computing_publication_material 'Bruker SHELXTL'
_computing_structure_refinement 'SHELXL-2013, version 2013-4 (Sheldrick 2013)'
_computing_structure_solution 'SHELXS-97 (Sheldrick 2008)'
_diffrn_ambient_temperature 100(2)
_diffrn_measured_fraction_theta_full 0.698
_diffrn_measured_fraction_theta_max 0.803
_diffrn_measurement_device_type 'Bruker X8 Apex-II CCD area detector'
_diffrn_measurement_method '\f and \w scans'
_diffrn_radiation_type MoK\a
_diffrn_radiation_wavelength 0.71073
_diffrn_reflns_av_R_equivalents 0.1001
_diffrn_reflns_av_unetI/netI 0.0942
_diffrn_reflns_Laue_measured_fraction_full 0.698
_diffrn_reflns_Laue_measured_fraction_max 0.803
_diffrn_reflns_limit_h_max 12
_diffrn_reflns_limit_h_min -13
_diffrn_reflns_limit_k_max 26
_diffrn_reflns_limit_k_min -29
_diffrn_reflns_limit_l_max 29
_diffrn_reflns_limit_l_min -29
_diffrn_reflns_number 88475
_diffrn_reflns_point_group_measured_fraction_full 0.698
_diffrn_reflns_point_group_measured_fraction_max 0.803
_diffrn_reflns_theta_full 25.242
_diffrn_reflns_theta_max 24.011
_diffrn_reflns_theta_min 1.439
_diffrn_source 'fine-focus sealed tube'
_exptl_absorpt_coefficient_mu 1.282
_exptl_absorpt_correction_type multi-scan
_exptl_absorpt_process_details 'SADABS-2008/1 - Bruker AXS area detector scaling and absorption correction'
_exptl_crystal_colour AMBER-YELLOW
_exptl_crystal_density_diffrn 1.702
_exptl_crystal_description LAMINAR
_exptl_crystal_F_000 3988
_exptl_crystal_size_max 0.280
_exptl_crystal_size_mid 0.150
_exptl_crystal_size_min 0.020
_exptl_transmission_factor_max 0.7450
_exptl_transmission_factor_min 0.6694
_refine_diff_density_max 1.560
_refine_diff_density_min -1.341
_refine_diff_density_rms 0.120
_refine_ls_extinction_method none
_refine_ls_goodness_of_fit_ref 1.030
_refine_ls_hydrogen_treatment constr
_refine_ls_matrix_type full
_refine_ls_number_parameters 2202
_refine_ls_number_reflns 19267
_refine_ls_number_restraints 482
_refine_ls_restrained_S_all 1.118
_refine_ls_R_factor_all 0.1088
_refine_ls_R_factor_gt 0.0603
_refine_ls_shift/su_max 0.001
_refine_ls_shift/su_mean 0.000
_refine_ls_structure_factor_coef Fsqd
_refine_ls_weighting_details 'w=1/[\s^2^(Fo^2^)+(0.0766P)^2^+30.6742P] where P=(Fo^2^+2Fc^2^)/3'
_refine_ls_weighting_scheme calc
_refine_ls_wR_factor_gt 0.1418
_refine_ls_wR_factor_ref 0.1685
_reflns_Friedel_coverage 0.000
_reflns_number_gt 12555
_reflns_number_total 19267
_reflns_threshold_expression 'I > 2\s(I)'
_cod_data_source_file c8ce01894d2.cif
_cod_data_source_block RB39nm
_cod_depositor_comments
;
The following automatic conversions were performed:

'_atom_sites_solution_secondary' value 'Difmap' changed to 'difmap'
according to
/home/data/users/saulius/crontab/automatic-downloads/rss-feeds/RSC/lib/dictionaries/cif_core.dic
dictionary named 'cif_core.dic' version 2.4.2 from 2011-04-26.

'_exptl_absorpt_correction_type' value 'MULTI-SCAN' changed to
'multi-scan' according to
/home/data/users/saulius/crontab/automatic-downloads/rss-feeds/RSC/lib/dictionaries/cif_core.dic
dictionary named 'cif_core.dic' version 2.4.2 from 2011-04-26.

Automatic conversion script
Id: cif_fix_values 4973 2017-02-22 13:04:09Z antanas 

 Adding full bibliography for 7232062--7232066.cif.
;
_cod_database_code 7232063
_shelx_space_group_comment
;
The symmetry employed for this shelxl refinement is uniquely defined
by the following loop, which should always be used as a source of
symmetry information in preference to the above space-group names.
They are only intended as comments.
;
_shelx_estimated_absorpt_t_min 0.715
_shelx_estimated_absorpt_t_max 0.975
_shelxl_version_number 2013-4

loop_
_space_group_symop_operation_xyz
'x, y, z'
'-x, -y, -z'

loop_
_atom_site_label
_atom_site_type_symbol
_atom_site_fract_x
_atom_site_fract_y
_atom_site_fract_z
_atom_site_U_iso_or_equiv
_atom_site_adp_type
_atom_site_occupancy
_atom_site_site_symmetry_order
_atom_site_calc_flag
_atom_site_refinement_flags_posn
_atom_site_refinement_flags_adp
_atom_site_refinement_flags_occupancy
_atom_site_disorder_assembly
_atom_site_disorder_group
Ni1 Ni 0.78889(8) 0.81931(4) 0.44004(4) 0.0173(3) Uani 1 1 d . . . . .
Ni2 Ni 0.74652(8) 0.82382(4) 0.57131(4) 0.0164(3) Uani 1 1 d . . . . .
Ni3 Ni 0.75419(8) 0.67879(4) 0.52222(4) 0.0147(3) Uani 1 1 d . . . . .
Ni4 Ni 0.82283(8) 0.68132(4) 0.39890(4) 0.0146(3) Uani 1 1 d . . . . .
O1 O 0.8573(4) 0.8151(2) 0.5148(2) 0.0200(13) Uani 1 1 d . . . . .
O2 O 0.6703(4) 0.7409(2) 0.5144(2) 0.0165(13) Uani 1 1 d . . . . .
O3 O 0.8721(4) 0.7120(2) 0.4853(2) 0.0195(13) Uani 1 1 d . . . . .
O4 O 0.7158(4) 0.7375(2) 0.4224(2) 0.0133(12) Uani 1 1 d . . . . .
N1 N 0.6932(6) 0.8215(3) 0.3719(3) 0.0205(17) Uani 1 1 d . . . . .
C1 C 0.7198(7) 0.8110(4) 0.3215(3) 0.024(2) Uani 1 1 d . . . . .
H1A H 0.7876 0.7987 0.3141 0.029 Uiso 1 1 calc R U . . .
C2 C 0.6550(8) 0.8168(4) 0.2792(4) 0.035(2) Uani 1 1 d . . . . .
H2A H 0.6770 0.8079 0.2435 0.042 Uiso 1 1 calc R U . . .
C3 C 0.5588(8) 0.8355(4) 0.2896(4) 0.039(3) Uani 1 1 d . . . . .
H3A H 0.5128 0.8403 0.2613 0.046 Uiso 1 1 calc R U . . .
C4 C 0.5284(8) 0.8476(4) 0.3425(4) 0.031(2) Uani 1 1 d . . . . .
H4A H 0.4618 0.8609 0.3509 0.038 Uiso 1 1 calc R U . . .
C5 C 0.5970(7) 0.8396(3) 0.3822(3) 0.023(2) Uani 1 1 d . . . . .
N2 N 0.6543(6) 0.8464(3) 0.4734(3) 0.0181(16) Uani 1 1 d . . . . .
C6 C 0.5715(7) 0.8497(3) 0.4386(3) 0.022(2) Uani 1 1 d . . . . .
C7 C 0.4719(8) 0.8603(4) 0.4562(4) 0.039(3) Uani 1 1 d . . . . .
H7A H 0.4135 0.8632 0.4319 0.047 Uiso 1 1 calc R U . . .
C8 C 0.4591(8) 0.8664(4) 0.5086(4) 0.042(3) Uani 1 1 d . . . . .
H8A H 0.3919 0.8742 0.5219 0.051 Uiso 1 1 calc R U . . .
C9 C 0.5458(7) 0.8610(4) 0.5428(3) 0.025(2) Uani 1 1 d . . . . .
N3 N 0.6406(5) 0.8514(3) 0.5248(3) 0.0196(17) Uani 1 1 d . . . . .
C10 C 0.5423(7) 0.8638(4) 0.6000(3) 0.024(2) Uani 1 1 d . . . . .
C11 C 0.4659(7) 0.8901(4) 0.6331(4) 0.038(3) Uani 1 1 d . . . . .
H11D H 0.4091 0.9041 0.6185 0.046 Uiso 1 1 calc R U . . .
C12 C 0.4768(8) 0.8946(4) 0.6881(4) 0.036(3) Uani 1 1 d . . . . .
H12A H 0.4296 0.9139 0.7125 0.043 Uiso 1 1 calc R U . . .
C13 C 0.5556(8) 0.8713(4) 0.7067(4) 0.036(2) Uani 1 1 d . . . . .
H13A H 0.5613 0.8729 0.7437 0.043 Uiso 1 1 calc R U . . .
C14 C 0.6271(7) 0.8455(4) 0.6722(3) 0.025(2) Uani 1 1 d . . . . .
H14A H 0.6819 0.8298 0.6860 0.029 Uiso 1 1 calc R U . . .
N4 N 0.6212(5) 0.8418(3) 0.6192(3) 0.0187(16) Uani 1 1 d . . . . .
N5 N 0.8413(5) 0.8970(3) 0.6346(3) 0.0203(17) Uani 1 1 d . . . . .
C15 C 0.8310(7) 0.9504(3) 0.6444(3) 0.023(2) Uani 1 1 d . . . . .
H15A H 0.7839 0.9571 0.6178 0.027 Uiso 1 1 calc R U . . .
C16 C 0.8863(7) 0.9961(4) 0.6918(4) 0.033(2) Uani 1 1 d . . . . .
H16A H 0.8775 1.0335 0.6973 0.039 Uiso 1 1 calc R U . . .
C17 C 0.9538(8) 0.9873(4) 0.7307(4) 0.040(3) Uani 1 1 d . . . . .
H17A H 0.9928 1.0184 0.7634 0.048 Uiso 1 1 calc R U . . .
C18 C 0.9639(7) 0.9328(4) 0.7216(4) 0.032(2) Uani 1 1 d . . . . .
H18A H 1.0091 0.9258 0.7486 0.038 Uiso 1 1 calc R U . . .
C19 C 0.9087(7) 0.8879(3) 0.6732(3) 0.022(2) Uani 1 1 d . . . . .
N6 N 0.8425(5) 0.7910(3) 0.6161(3) 0.0150(16) Uani 1 1 d . . . . .
C20 C 0.9154(6) 0.8279(4) 0.6594(3) 0.019(2) Uani 1 1 d . . . . .
C21 C 0.9928(7) 0.8100(4) 0.6882(3) 0.023(2) Uani 1 1 d . . . . .
H21A H 1.0420 0.8365 0.7206 0.027 Uiso 1 1 calc R U . . .
C22 C 0.9955(7) 0.7528(4) 0.6684(3) 0.022(2) Uani 1 1 d . . . . .
H22A H 1.0479 0.7389 0.6861 0.027 Uiso 1 1 calc R U . . .
C23 C 0.9189(6) 0.7156(3) 0.6213(3) 0.018(2) Uani 1 1 d . . . . .
N7 N 0.8439(5) 0.7352(3) 0.5974(2) 0.0147(16) Uani 1 1 d . . . . .
C24 C 0.9183(7) 0.6545(3) 0.5917(3) 0.019(2) Uani 1 1 d . . . . .
C25 C 0.9826(7) 0.6250(4) 0.6122(4) 0.028(2) Uani 1 1 d . . . . .
H25A H 1.0304 0.6440 0.6471 0.034 Uiso 1 1 calc R U . . .
C26 C 0.9763(7) 0.5681(4) 0.5815(4) 0.031(2) Uani 1 1 d . . . . .
H26A H 1.0195 0.5471 0.5950 0.037 Uiso 1 1 calc R U . . .
C27 C 0.9067(7) 0.5417(4) 0.5310(4) 0.029(2) Uani 1 1 d . . . . .
H27A H 0.9013 0.5023 0.5091 0.034 Uiso 1 1 calc R U . . .
C28 C 0.8452(7) 0.5730(4) 0.5127(3) 0.022(2) Uani 1 1 d . . . . .
H28A H 0.7968 0.5546 0.4779 0.026 Uiso 1 1 calc R U . . .
N8 N 0.8510(5) 0.6290(3) 0.5422(3) 0.0166(16) Uani 1 1 d . . . . .
N9 N 0.6226(5) 0.6396(3) 0.5453(3) 0.0163(16) Uani 1 1 d . . . . .
C29 C 0.6036(7) 0.6499(3) 0.5974(3) 0.024(2) Uani 1 1 d . . . . .
H29A H 0.6525 0.6795 0.6278 0.029 Uiso 1 1 calc R U . . .
C30 C 0.5162(7) 0.6197(4) 0.6090(3) 0.028(2) Uani 1 1 d . . . . .
H30A H 0.5055 0.6283 0.6466 0.033 Uiso 1 1 calc R U . . .
C31 C 0.4443(8) 0.5765(4) 0.5651(4) 0.034(3) Uani 1 1 d . . . . .
H31A H 0.3828 0.5555 0.5720 0.041 Uiso 1 1 calc R U . . .
C32 C 0.4639(7) 0.5649(4) 0.5121(3) 0.026(2) Uani 1 1 d . . . . .
H32A H 0.4162 0.5352 0.4813 0.032 Uiso 1 1 calc R U . . .
C33 C 0.5526(6) 0.5962(3) 0.5026(3) 0.019(2) Uani 1 1 d . . . . .
N10 N 0.6704(5) 0.6204(3) 0.4463(2) 0.0155(16) Uani 1 1 d . . . . .
C34 C 0.5782(6) 0.5878(3) 0.4469(3) 0.019(2) Uani 1 1 d . . . . .
C35 C 0.5129(7) 0.5494(4) 0.3963(3) 0.026(2) Uani 1 1 d . . . . .
H35A H 0.4512 0.5233 0.3960 0.032 Uiso 1 1 calc R U . . .
C36 C 0.5396(7) 0.5503(4) 0.3478(3) 0.028(2) Uani 1 1 d . . . . .
H36A H 0.4957 0.5256 0.3129 0.033 Uiso 1 1 calc R U . . .
C37 C 0.6337(7) 0.5884(3) 0.3498(3) 0.020(2) Uani 1 1 d . . . . .
N11 N 0.6986(5) 0.6207(3) 0.3986(3) 0.0158(16) Uani 1 1 d . . . . .
C38 C 0.6641(6) 0.6001(3) 0.3022(3) 0.017(2) Uani 1 1 d . . . . .
C39 C 0.6069(7) 0.5725(4) 0.2486(3) 0.026(2) Uani 1 1 d . . . . .
H39A H 0.5481 0.5415 0.2399 0.032 Uiso 1 1 calc R U . . .
C40 C 0.6348(7) 0.5899(4) 0.2073(4) 0.025(2) Uani 1 1 d . . . . .
H40A H 0.5952 0.5715 0.1702 0.030 Uiso 1 1 calc R U . . .
C41 C 0.7221(7) 0.6348(3) 0.2211(3) 0.022(2) Uani 1 1 d . . . . .
H41A H 0.7435 0.6477 0.1936 0.027 Uiso 1 1 calc R U . . .
C42 C 0.7775(7) 0.6605(4) 0.2759(3) 0.021(2) Uani 1 1 d . . . . .
H42A H 0.8377 0.6910 0.2853 0.025 Uiso 1 1 calc R U . . .
N12 N 0.7498(5) 0.6441(3) 0.3158(3) 0.0189(16) Uani 1 1 d . . . . .
C43 C 0.9578(7) 0.5868(3) 0.3776(3) 0.020(2) Uani 1 1 d . . . . .
H43A H 0.8946 0.5656 0.3830 0.024 Uiso 1 1 calc R U . . .
N13 N 0.9548(5) 0.6392(3) 0.3822(3) 0.0169(16) Uani 1 1 d . . . . .
C44 C 1.0484(8) 0.5618(4) 0.3655(4) 0.033(2) Uani 1 1 d . . . . .
H44A H 1.0487 0.5248 0.3642 0.039 Uiso 1 1 calc R U . . .
C45 C 1.1376(8) 0.5909(4) 0.3555(4) 0.038(3) Uani 1 1 d . . . . .
H45A H 1.2003 0.5740 0.3461 0.046 Uiso 1 1 calc R U . . .
C46 C 1.1366(7) 0.6453(4) 0.3591(4) 0.029(2) Uani 1 1 d . . . . .
H46A H 1.1975 0.6660 0.3515 0.035 Uiso 1 1 calc R U . . .
C47 C 1.0452(7) 0.6686(3) 0.3739(3) 0.021(2) Uani 1 1 d . . . . .
N14 N 0.9415(5) 0.7419(3) 0.3942(2) 0.0153(16) Uani 1 1 d . . . . .
C48 C 1.0371(7) 0.7279(3) 0.3821(3) 0.019(2) Uani 1 1 d . . . . .
C49 C 1.1237(7) 0.7683(4) 0.3800(4) 0.030(2) Uani 1 1 d . . . . .
H49A H 1.1922 0.7582 0.3704 0.035 Uiso 1 1 calc R U . . .
C50 C 1.1054(7) 0.8217(3) 0.3921(4) 0.028(2) Uani 1 1 d . . . . .
H50A H 1.1607 0.8501 0.3907 0.033 Uiso 1 1 calc R U . . .
C51 C 1.0045(7) 0.8341(3) 0.4063(3) 0.021(2) Uani 1 1 d . . . . .
N15 N 0.9244(5) 0.7942(3) 0.4065(3) 0.0174(16) Uani 1 1 d . . . . .
C52 C 0.9716(7) 0.8903(3) 0.4210(4) 0.025(2) Uani 1 1 d . . . . .
C53 C 1.0254(8) 0.9331(4) 0.4085(4) 0.034(2) Uani 1 1 d . . . . .
H53A H 1.0897 0.9286 0.3914 0.041 Uiso 1 1 calc R U . . .
C54 C 0.9837(9) 0.9818(4) 0.4213(5) 0.048(3) Uani 1 1 d . . . . .
H54A H 1.0176 1.0114 0.4121 0.057 Uiso 1 1 calc R U . . .
C55 C 0.8916(9) 0.9878(4) 0.4476(4) 0.046(3) Uani 1 1 d . . . . .
H55A H 0.8627 1.0218 0.4574 0.055 Uiso 1 1 calc R U . . .
C56 C 0.8429(8) 0.9442(4) 0.4595(4) 0.031(2) Uani 1 1 d . . . . .
H56A H 0.7796 0.9485 0.4775 0.037 Uiso 1 1 calc R U . . .
N16 N 0.8812(6) 0.8955(3) 0.4468(3) 0.0266(18) Uani 1 1 d . . . . .
Ni5 Ni 0.77290(8) 0.31371(4) -0.04065(4) 0.0134(3) Uani 1 1 d . . . . .
Ni6 Ni 0.73293(8) 0.33883(4) 0.09556(4) 0.0132(3) Uani 1 1 d . . . . .
Ni7 Ni 0.77291(8) 0.20249(4) 0.07302(4) 0.0117(2) Uani 1 1 d . . . . .
Ni8 Ni 0.81887(8) 0.17986(4) -0.06189(4) 0.0129(3) Uani 1 1 d . . . . .
O5 O 0.8422(4) 0.3234(2) 0.0385(2) 0.0139(12) Uani 1 1 d . . . . .
O6 O 0.6706(4) 0.2508(2) 0.0494(2) 0.0142(12) Uani 1 1 d . . . . .
O7 O 0.8772(4) 0.2271(2) 0.0245(2) 0.0149(12) Uani 1 1 d . . . . .
O8 O 0.7073(4) 0.2337(2) -0.0476(2) 0.0132(12) Uani 1 1 d . . . . .
N17 N 0.6763(5) 0.3043(3) -0.1137(3) 0.0167(16) Uani 1 1 d . . . . .
C57 C 0.7059(7) 0.2886(3) -0.1643(3) 0.023(2) Uani 1 1 d . . . . .
H57A H 0.7739 0.2758 -0.1694 0.027 Uiso 1 1 calc R U . . .
C58 C 0.6425(8) 0.2901(4) -0.2092(4) 0.032(2) Uani 1 1 d . . . . .
H58A H 0.6661 0.2784 -0.2447 0.038 Uiso 1 1 calc R U . . .
C59 C 0.5441(8) 0.3090(4) -0.2021(4) 0.036(3) Uani 1 1 d . . . . .
H59A H 0.4989 0.3104 -0.2326 0.043 Uiso 1 1 calc R U . . .
C60 C 0.5116(7) 0.3258(4) -0.1499(3) 0.026(2) Uani 1 1 d . . . . .
H60A H 0.4443 0.3392 -0.1438 0.031 Uiso 1 1 calc R U . . .
C61 C 0.5799(7) 0.3225(3) -0.1068(3) 0.018(2) Uani 1 1 d . . . . .
N18 N 0.6347(5) 0.3419(2) -0.0114(3) 0.0146(16) Uani 1 1 d . . . . .
C62 C 0.5512(6) 0.3378(3) -0.0495(3) 0.0139(19) Uani 1 1 d . . . . .
C63 C 0.4472(7) 0.3448(3) -0.0355(3) 0.021(2) Uani 1 1 d . . . . .
H63A H 0.3886 0.3428 -0.0627 0.026 Uiso 1 1 calc R U . . .
C64 C 0.4305(7) 0.3545(4) 0.0173(3) 0.024(2) Uani 1 1 d . . . . .
H64A H 0.3606 0.3600 0.0282 0.029 Uiso 1 1 calc R U . . .
C65 C 0.5191(7) 0.3562(3) 0.0555(3) 0.018(2) Uani 1 1 d . . . . .
N19 N 0.6189(5) 0.3512(3) 0.0409(3) 0.0147(16) Uani 1 1 d . . . . .
C66 C 0.5115(7) 0.3597(3) 0.1126(3) 0.016(2) Uani 1 1 d . . . . .
C67 C 0.4165(7) 0.3693(4) 0.1362(3) 0.030(2) Uani 1 1 d . . . . .
H67A H 0.3550 0.3763 0.1171 0.036 Uiso 1 1 calc R U . . .
C68 C 0.4142(7) 0.3683(4) 0.1885(4) 0.030(2) Uani 1 1 d . . . . .
H68A H 0.3510 0.3754 0.2062 0.036 Uiso 1 1 calc R U . . .
C69 C 0.5039(7) 0.3571(4) 0.2149(4) 0.025(2) Uani 1 1 d . . . . .
H69A H 0.5030 0.3555 0.2503 0.030 Uiso 1 1 calc R U . . .
C70 C 0.5947(7) 0.3485(3) 0.1886(3) 0.022(2) Uani 1 1 d . . . . .
H70A H 0.6571 0.3416 0.2072 0.026 Uiso 1 1 calc R U . . .
N20 N 0.5994(5) 0.3492(3) 0.1382(3) 0.0156(16) Uani 1 1 d . . . . .
N21 N 0.8158(5) 0.4202(3) 0.1467(3) 0.0136(15) Uani 1 1 d . . . . .
C71 C 0.7987(7) 0.4680(3) 0.1424(3) 0.020(2) Uani 1 1 d . . . . .
H71A H 0.7413 0.4660 0.1147 0.024 Uiso 1 1 calc R U . . .
C72 C 0.8627(8) 0.5211(4) 0.1775(4) 0.030(2) Uani 1 1 d . . . . .
H72A H 0.8496 0.5544 0.1732 0.036 Uiso 1 1 calc R U . . .
C73 C 0.9439(7) 0.5242(4) 0.2180(3) 0.026(2) Uani 1 1 d . . . . .
H73A H 0.9881 0.5598 0.2423 0.032 Uiso 1 1 calc R U . . .
C74 C 0.9615(7) 0.4750(3) 0.2235(3) 0.019(2) Uani 1 1 d . . . . .
H74A H 1.0174 0.4762 0.2516 0.022 Uiso 1 1 calc R U . . .
C75 C 0.8966(6) 0.4244(3) 0.1876(3) 0.0148(19) Uani 1 1 d . . . . .
N22 N 0.8427(5) 0.3238(3) 0.1497(2) 0.0116(15) Uani 1 1 d . . . . .
C76 C 0.9133(6) 0.3686(3) 0.1880(3) 0.0130(19) Uani 1 1 d . . . . .
C77 C 0.9993(6) 0.3626(3) 0.2229(3) 0.017(2) Uani 1 1 d . . . . .
H77A H 1.0457 0.3948 0.2517 0.020 Uiso 1 1 calc R U . . .
C78 C 1.0136(6) 0.3095(3) 0.2141(3) 0.0151(19) Uani 1 1 d . . . . .
H78A H 1.0707 0.3035 0.2368 0.018 Uiso 1 1 calc R U . . .
C79 C 0.9423(6) 0.2630(3) 0.1706(3) 0.0132(19) Uani 1 1 d . . . . .
N23 N 0.8574(5) 0.2720(3) 0.1415(3) 0.0134(15) Uani 1 1 d . . . . .
C80 C 0.9547(6) 0.2033(3) 0.1511(3) 0.0126(19) Uani 1 1 d . . . . .
C81 C 1.0357(6) 0.1851(3) 0.1773(3) 0.0174(19) Uani 1 1 d . . . . .
H81A H 1.0813 0.2108 0.2112 0.021 Uiso 1 1 calc R U . . .
C82 C 1.0484(7) 0.1295(3) 0.1533(4) 0.024(2) Uani 1 1 d . . . . .
H82A H 1.1036 0.1163 0.1701 0.029 Uiso 1 1 calc R U . . .
C83 C 0.9795(7) 0.0930(4) 0.1044(4) 0.025(2) Uani 1 1 d . . . . .
H83A H 0.9879 0.0546 0.0867 0.030 Uiso 1 1 calc R U . . .
C84 C 0.8994(6) 0.1127(3) 0.0816(3) 0.017(2) Uani 1 1 d . . . . .
H84A H 0.8504 0.0869 0.0488 0.021 Uiso 1 1 calc R U . . .
N24 N 0.8875(5) 0.1673(3) 0.1038(3) 0.0143(15) Uani 1 1 d . . . . .
N25 N 0.6521(5) 0.1731(3) 0.1086(3) 0.0153(16) Uani 1 1 d . . . . .
C85 C 0.6411(6) 0.1945(3) 0.1625(3) 0.017(2) Uani 1 1 d . . . . .
H85A H 0.6908 0.2277 0.1879 0.021 Uiso 1 1 calc R U . . .
C86 C 0.5593(7) 0.1696(4) 0.1825(3) 0.026(2) Uani 1 1 d . . . . .
H86A H 0.5504 0.1868 0.2206 0.031 Uiso 1 1 calc R U . . .
C87 C 0.4916(7) 0.1203(3) 0.1471(3) 0.023(2) Uani 1 1 d . . . . .
H87A H 0.4363 0.1024 0.1607 0.028 Uiso 1 1 calc R U . . .
C88 C 0.5036(6) 0.0964(3) 0.0915(3) 0.018(2) Uani 1 1 d . . . . .
H88A H 0.4592 0.0611 0.0665 0.022 Uiso 1 1 calc R U . . .
C89 C 0.5811(6) 0.1247(3) 0.0733(3) 0.0143(19) Uani 1 1 d . . . . .
N26 N 0.6858(5) 0.1331(3) 0.0047(3) 0.0158(16) Uani 1 1 d . . . . .
C90 C 0.5945(6) 0.1065(3) 0.0134(3) 0.0097(18) Uani 1 1 d . . . . .
C91 C 0.5166(6) 0.0670(3) -0.0314(3) 0.0150(19) Uani 1 1 d . . . . .
H91A H 0.4533 0.0470 -0.0249 0.018 Uiso 1 1 calc R U . . .
C92 C 0.5331(6) 0.0580(3) -0.0841(3) 0.018(2) Uani 1 1 d . . . . .
H92A H 0.4811 0.0319 -0.1154 0.021 Uiso 1 1 calc R U . . .
C93 C 0.6293(6) 0.0882(3) -0.0913(3) 0.017(2) Uani 1 1 d . . . . .
N27 N 0.7029(5) 0.1241(2) -0.0478(3) 0.0125(15) Uani 1 1 d . . . . .
C94 C 0.6529(7) 0.0875(3) -0.1464(3) 0.017(2) Uani 1 1 d . . . . .
C95 C 0.5921(7) 0.0502(4) -0.1967(3) 0.026(2) Uani 1 1 d . . . . .
H95A H 0.5336 0.0218 -0.1981 0.031 Uiso 1 1 calc R U . . .
C96 C 0.6170(8) 0.0544(4) -0.2450(3) 0.032(2) Uani 1 1 d . . . . .
H96A H 0.5758 0.0290 -0.2803 0.038 Uiso 1 1 calc R U . . .
C97 C 0.7026(7) 0.0961(4) -0.2414(4) 0.028(2) Uani 1 1 d . . . . .
H97A H 0.7210 0.1000 -0.2742 0.033 Uiso 1 1 calc R U . . .
C98 C 0.7606(7) 0.1316(4) -0.1901(4) 0.024(2) Uani 1 1 d . . . . .
H98A H 0.8197 0.1600 -0.1880 0.029 Uiso 1 1 calc R U . . .
N28 N 0.7378(5) 0.1282(3) -0.1421(3) 0.0176(16) Uani 1 1 d . . . . .
N29 N 0.9549(5) 0.1409(3) -0.0714(3) 0.0152(16) Uani 1 1 d . . . . .
C99 C 0.9632(7) 0.0929(4) -0.0662(4) 0.024(2) Uani 1 1 d . . . . .
H99A H 0.9016 0.0734 -0.0577 0.029 Uiso 1 1 calc R U . . .
C100 C 1.0586(8) 0.0699(4) -0.0725(4) 0.041(3) Uani 1 1 d . . . . .
H10A H 1.0637 0.0366 -0.0663 0.050 Uiso 1 1 calc R U . . .
C101 C 1.1453(8) 0.0962(4) -0.0878(5) 0.046(3) Uani 1 1 d . . . . .
H10B H 1.2102 0.0805 -0.0938 0.056 Uiso 1 1 calc R U . . .
C102 C 1.1371(7) 0.1459(4) -0.0943(4) 0.030(2) Uani 1 1 d . . . . .
H10C H 1.1957 0.1646 -0.1053 0.036 Uiso 1 1 calc R U . . .
C103 C 1.0432(6) 0.1675(3) -0.0847(3) 0.019(2) Uani 1 1 d . . . . .
N30 N 0.9312(5) 0.2359(3) -0.0769(2) 0.0128(15) Uani 1 1 d . . . . .
C104 C 1.0301(7) 0.2233(3) -0.0846(3) 0.017(2) Uani 1 1 d . . . . .
C105 C 1.1146(7) 0.2624(4) -0.0894(3) 0.022(2) Uani 1 1 d . . . . .
H10D H 1.1848 0.2529 -0.0961 0.026 Uiso 1 1 calc R U . . .
C106 C 1.0934(7) 0.3140(3) -0.0841(3) 0.022(2) Uani 1 1 d . . . . .
H10E H 1.1484 0.3414 -0.0871 0.026 Uiso 1 1 calc R U . . .
C107 C 0.9887(6) 0.3255(3) -0.0743(3) 0.0163(19) Uani 1 1 d . . . . .
N31 N 0.9105(5) 0.2871(3) -0.0713(3) 0.0140(15) Uani 1 1 d . . . . .
C108 C 0.9521(7) 0.3806(3) -0.0656(3) 0.020(2) Uani 1 1 d . . . . .
C109 C 1.0074(7) 0.4193(3) -0.0824(3) 0.023(2) Uani 1 1 d . . . . .
H10F H 1.0729 0.4130 -0.0981 0.028 Uiso 1 1 calc R U . . .
C110 C 0.9644(8) 0.4677(4) -0.0757(4) 0.033(2) Uani 1 1 d . . . . .
H11A H 0.9993 0.4953 -0.0872 0.039 Uiso 1 1 calc R U . . .
C111 C 0.8706(7) 0.4749(3) -0.0521(4) 0.027(2) Uani 1 1 d . . . . .
H11B H 0.8397 0.5077 -0.0470 0.032 Uiso 1 1 calc R U . . .
C112 C 0.8214(7) 0.4345(4) -0.0358(3) 0.023(2) Uani 1 1 d . . . . .
H11C H 0.7571 0.4404 -0.0189 0.028 Uiso 1 1 calc R U . . .
N32 N 0.8609(5) 0.3868(3) -0.0429(3) 0.0178(16) Uani 1 1 d . . . . .
Cl1 Cl 0.43555(18) 0.69203(11) 0.35354(10) 0.0381(6) Uani 1 1 d . . . . .
O1P O 0.3657(5) 0.7298(3) 0.3503(3) 0.0497(19) Uani 1 1 d . . . . .
O2P O 0.3795(6) 0.6359(3) 0.3187(5) 0.104(4) Uani 1 1 d . . . . .
O3P O 0.5366(4) 0.7033(2) 0.3335(2) 0.0258(14) Uani 1 1 d . . . . .
O4P O 0.4615(6) 0.6981(7) 0.4087(4) 0.149(6) Uani 1 1 d . . . . .
Cl2 Cl 1.1765(4) 0.7536(2) 0.5298(3) 0.0875(15) Uani 0.600(4) 1 d D U P A 1
O5P O 1.0904(12) 0.7107(6) 0.5264(7) 0.105(4) Uani 0.600(4) 1 d D U P A 1
O6P O 1.2425(10) 0.7310(7) 0.4858(5) 0.128(4) Uani 0.600(4) 1 d D U P A 1
O7P O 1.2527(11) 0.7798(8) 0.5800(5) 0.150(5) Uani 0.600(4) 1 d D U P A 1
O8P O 1.1344(14) 0.7954(6) 0.5125(7) 0.140(4) Uani 0.600(4) 1 d D U P A 1
O2W O 1.0532(11) 0.8879(7) 0.5619(8) 0.054(3) Uani 0.600(4) 1 d . U P A 1
Cl2A Cl 1.1444(6) 0.8663(4) 0.5823(4) 0.0875(15) Uani 0.400(4) 1 d D U P A 2
O5A O 1.0519(19) 0.8879(13) 0.5674(13) 0.105(4) Uani 0.400(4) 1 d D U P A 2
O6A O 1.1829(16) 0.8951(10) 0.6420(6) 0.128(4) Uani 0.400(4) 1 d D U P A 2
O7A O 1.2285(15) 0.8699(11) 0.5501(8) 0.150(5) Uani 0.400(4) 1 d D U P A 2
O8A O 1.109(2) 0.8079(6) 0.5754(11) 0.140(4) Uani 0.400(4) 1 d D U P A 2
O2WA O 1.0792(14) 0.6882(8) 0.5076(10) 0.054(3) Uani 0.400(4) 1 d . . P A 2
Cl3 Cl 1.13012(18) 0.39460(10) 0.09233(11) 0.0359(6) Uani 1 1 d . . . . .
O9P O 1.1727(8) 0.3606(6) 0.0466(4) 0.144(6) Uani 1 1 d . . . . .
O10P O 1.0299(5) 0.4089(3) 0.0740(3) 0.054(2) Uani 1 1 d . . . . .
O11P O 1.1110(6) 0.3657(3) 0.1264(3) 0.057(2) Uani 1 1 d . . . . .
O12P O 1.2064(7) 0.4449(4) 0.1234(5) 0.129(5) Uani 1 1 d . . . . .
Cl4 Cl 0.42382(16) 0.17700(9) -0.12832(9) 0.0246(5) Uani 1 1 d . . . . .
O13P O 0.3701(6) 0.1204(3) -0.1539(4) 0.089(3) Uani 1 1 d . . . . .
O14P O 0.5229(5) 0.1859(3) -0.1502(3) 0.0354(16) Uani 1 1 d . . . . .
O15P O 0.4553(7) 0.1921(5) -0.0704(3) 0.104(4) Uani 1 1 d . . . . .
O16P O 0.3507(5) 0.2126(3) -0.1354(3) 0.0402(17) Uani 1 1 d . . . . .
Cl5 Cl 0.31630(16) 0.23816(9) 0.24751(8) 0.0224(5) Uani 1 1 d . . . . .
O17P O 0.4268(4) 0.2651(2) 0.2774(2) 0.0295(15) Uani 1 1 d . . . . .
O18P O 0.2408(4) 0.2450(2) 0.2873(2) 0.0261(14) Uani 1 1 d . . . . .
O19P O 0.3115(5) 0.1785(2) 0.2151(2) 0.0310(15) Uani 1 1 d . . . . .
O20P O 0.2844(5) 0.2648(2) 0.2106(2) 0.0287(15) Uani 1 1 d . . . . .
Cl6 Cl 0.25922(17) 0.43476(9) 0.33502(9) 0.0267(5) Uani 1 1 d . . . . .
O21P O 0.2886(5) 0.4616(3) 0.3949(2) 0.049(2) Uani 1 1 d . . . . .
O22P O 0.3575(5) 0.4388(3) 0.3111(2) 0.0381(17) Uani 1 1 d . . . . .
O23P O 0.2093(5) 0.3764(2) 0.3177(3) 0.0379(17) Uani 1 1 d . . . . .
O24P O 0.1824(6) 0.4629(3) 0.3173(3) 0.058(2) Uani 1 1 d . . . . .
Cl7 Cl 0.75750(18) 0.44654(9) 0.32949(9) 0.0353(6) Uani 1 1 d . . . . .
O25P O 0.6855(5) 0.3943(3) 0.3216(2) 0.0405(18) Uani 1 1 d . . . . .
O26P O 0.7706(7) 0.4860(3) 0.3862(3) 0.075(3) Uani 1 1 d . . . . .
O27P O 0.8610(5) 0.4336(3) 0.3145(2) 0.0360(16) Uani 1 1 d . . . . .
O28P O 0.7122(6) 0.4717(3) 0.2930(3) 0.057(2) Uani 1 1 d . . . . .
Cl8 Cl 0.22495(17) 0.03030(8) 0.04401(9) 0.0249(5) Uani 1 1 d . . . . .
O29P O 0.2543(5) 0.0811(3) 0.0361(3) 0.056(2) Uani 1 1 d . . . . .
O30P O 0.2406(6) 0.0427(4) 0.1026(3) 0.076(3) Uani 1 1 d . . . . .
O31P O 0.2957(5) -0.0076(3) 0.0187(3) 0.055(2) Uani 1 1 d . . . . .
O32P O 0.1116(4) 0.0047(2) 0.0193(2) 0.0285(15) Uani 1 1 d . . . . .
Cl9 Cl 0.64518(18) 0.54080(10) 0.05034(9) 0.0293(6) Uani 1 1 d . . . . .
O33P O 0.7284(5) 0.5812(3) 0.0951(3) 0.058(2) Uani 1 1 d . . . . .
O34P O 0.5397(5) 0.5546(2) 0.0608(3) 0.0335(16) Uani 1 1 d . . . . .
O35P O 0.6680(5) 0.5433(3) -0.0013(2) 0.0329(16) Uani 1 1 d . . . . .
O36P O 0.6457(6) 0.4843(3) 0.0483(3) 0.0449(18) Uani 1 1 d . . . . .
Cl10 Cl 0.2600(2) 0.94675(12) 0.81916(13) 0.0541(8) Uani 1 1 d . . . . .
O37P O 0.1845(6) 0.9796(3) 0.8120(3) 0.065(2) Uani 1 1 d . . . . .
O38P O 0.3616(5) 0.9563(3) 0.8009(3) 0.0480(19) Uani 1 1 d . . . . .
O39P O 0.2128(6) 0.8893(3) 0.7975(4) 0.075(3) Uani 1 1 d . . . . .
O40P O 0.2904(7) 0.9661(4) 0.8815(3) 0.083(3) Uani 1 1 d . . . . .
Cl11 Cl 0.3626(7) 0.9745(3) 0.4141(3) 0.0396(18) Uani 0.520(11) 1 d D U P B 1
O41P O 0.3946(11) 0.9993(5) 0.3755(5) 0.064(4) Uani 0.520(11) 1 d D U P B 1
Cl12 Cl 0.3486(8) 0.9668(4) 0.4268(4) 0.056(2) Uani 0.480(11) 1 d D U P B 2
O41A O 0.3027(10) 0.9426(5) 0.4631(5) 0.065(4) Uani 0.480(11) 1 d D U P B 2
O42P O 0.3294(7) 1.0192(3) 0.4511(3) 0.078(2) Uani 1 1 d D U . . .
O43P O 0.2930(7) 0.9278(4) 0.3787(3) 0.126(4) Uani 1 1 d D U . . .
O44P O 0.4606(6) 0.9647(4) 0.4328(4) 0.095(3) Uani 1 1 d D U . . .
Cl13 Cl 1.0040(2) 0.80145(11) 0.24353(11) 0.0323(7) Uani 0.8 1 d D U P C 1
O45P O 1.0824(6) 0.8496(3) 0.2843(3) 0.057(2) Uani 0.8 1 d D U P C 1
O46P O 0.9305(8) 0.8221(4) 0.2131(3) 0.089(4) Uani 0.8 1 d D U P C 1
Cl14 Cl 1.0156(9) 0.7293(5) 0.2320(5) 0.042(2) Uani 0.2 1 d D U P C 2
O45A O 0.9353(17) 0.6802(6) 0.1956(7) 0.058(7) Uani 0.2 1 d D U P C 2
O46A O 1.0962(16) 0.7160(10) 0.2655(9) 0.061(6) Uani 0.2 1 d D U P C 2
O47P O 1.0617(5) 0.7623(2) 0.2043(2) 0.0342(14) Uani 1 1 d D U . . .
O48P O 0.9488(5) 0.7707(3) 0.2725(3) 0.0536(18) Uani 1 1 d D U . . .
O1W O 0.4610(5) 0.7247(3) 0.5249(3) 0.065(2) Uani 1 1 d . . . . .
O3W O 1.0935(5) 0.2385(3) 0.0549(3) 0.0402(17) Uani 1 1 d . . . . .
O4W O 0.4536(5) 0.2192(3) 0.0418(2) 0.0334(16) Uani 1 1 d . . . . .
O5W O 0.2731(4) 0.1985(2) 0.0925(2) 0.0246(14) Uani 1 1 d . . . . .
O6W O 0.7972(5) 0.2940(3) 0.2770(2) 0.0406(17) Uani 1 1 d . . . . .
O7W O 0.7345(6) 0.1960(4) 0.3061(4) 0.085(3) Uani 1 1 d . . . . .
O8W O 0.5874(8) 0.2611(4) 0.3629(4) 0.095(3) Uani 1 1 d . . . . .
O9W O 1.0411(8) 0.6564(4) 0.2350(4) 0.064(3) Uani 0.8 1 d . . P . .
O10W O 1.2124(9) 0.5923(4) 0.2121(5) 0.067(3) Uani 0.7 1 d . . P . .
O11W O 0.1823(10) 1.0800(5) 0.7512(6) 0.085(4) Uani 0.7 1 d . . P . .
O12W O 0.4401(13) 0.4852(6) 0.1191(5) 0.053(4) Uani 0.5 1 d . . P . .
O13W O 1.3444(12) 0.9753(7) 0.5891(7) 0.066(5) Uani 0.5 1 d . . P . .
O14W O 1.3739(17) 0.5335(10) 0.1296(7) 0.076(7) Uani 0.4 1 d . . P . .
O15W O 0.320(2) 0.5051(10) 0.2355(10) 0.068(6) Uani 0.3 1 d . . P . .
O16W O 0.296(2) 1.0068(10) 0.7064(10) 0.068(6) Uani 0.3 1 d . . P . .
O17W O 1.183(2) 0.9743(12) 0.6601(11) 0.106(8) Uani 0.4 1 d . . P . .
O18W O 1.229(2) 0.6452(10) 0.5729(16) 0.156(15) Uani 0.4 1 d . . P . .

loop_
_atom_site_aniso_label
_atom_site_aniso_U_11
_atom_site_aniso_U_22
_atom_site_aniso_U_33
_atom_site_aniso_U_23
_atom_site_aniso_U_13
_atom_site_aniso_U_12
Ni1 0.0176(6) 0.0201(6) 0.0171(6) 0.0090(5) 0.0057(5) 0.0068(5)
Ni2 0.0135(6) 0.0227(6) 0.0129(6) 0.0065(5) 0.0039(4) 0.0039(5)
Ni3 0.0129(6) 0.0196(6) 0.0112(6) 0.0062(5) 0.0017(4) 0.0018(4)
Ni4 0.0127(6) 0.0188(6) 0.0129(6) 0.0063(5) 0.0045(4) 0.0032(4)
O1 0.020(3) 0.030(3) 0.014(3) 0.010(3) 0.008(2) 0.011(3)
O2 0.018(3) 0.021(3) 0.009(3) 0.005(2) 0.001(2) 0.006(2)
O3 0.023(3) 0.021(3) 0.011(3) 0.003(2) 0.007(2) 0.000(2)
O4 0.013(3) 0.015(3) 0.015(3) 0.008(2) 0.006(2) 0.003(2)
N1 0.028(5) 0.023(4) 0.013(4) 0.011(3) 0.004(3) 0.005(3)
C1 0.023(5) 0.034(5) 0.019(5) 0.013(4) 0.005(4) 0.010(4)
C2 0.046(7) 0.046(6) 0.025(6) 0.020(5) 0.016(5) 0.018(5)
C3 0.054(7) 0.055(7) 0.018(6) 0.022(5) 0.006(5) 0.028(6)
C4 0.030(6) 0.034(6) 0.032(6) 0.012(5) 0.003(5) 0.017(4)
C5 0.030(6) 0.025(5) 0.016(5) 0.007(4) 0.005(4) 0.012(4)
N2 0.030(5) 0.016(4) 0.008(4) 0.001(3) 0.011(3) 0.008(3)
C6 0.026(6) 0.024(5) 0.015(5) 0.007(4) -0.005(4) 0.008(4)
C7 0.038(7) 0.053(7) 0.029(6) 0.010(5) 0.009(5) 0.034(5)
C8 0.038(7) 0.064(7) 0.029(6) 0.013(5) 0.015(5) 0.039(5)
C9 0.025(6) 0.036(6) 0.021(5) 0.011(4) 0.009(4) 0.023(4)
N3 0.012(4) 0.030(4) 0.017(4) 0.008(3) 0.006(3) 0.007(3)
C10 0.017(5) 0.036(5) 0.021(5) 0.012(4) 0.007(4) 0.004(4)
C11 0.022(6) 0.047(6) 0.041(7) 0.007(5) 0.021(5) 0.018(5)
C12 0.043(7) 0.045(6) 0.023(6) 0.011(5) 0.019(5) 0.017(5)
C13 0.034(6) 0.055(7) 0.027(6) 0.021(5) 0.014(5) 0.013(5)
C14 0.026(5) 0.037(5) 0.012(5) 0.011(4) 0.009(4) 0.004(4)
N4 0.016(4) 0.027(4) 0.014(4) 0.009(3) 0.006(3) 0.004(3)
N5 0.017(4) 0.028(5) 0.014(4) 0.005(3) 0.006(3) 0.006(3)
C15 0.022(5) 0.021(5) 0.021(5) 0.003(4) 0.010(4) 0.005(4)
C16 0.032(6) 0.020(5) 0.046(7) 0.013(5) 0.012(5) 0.004(4)
C17 0.048(7) 0.030(6) 0.031(6) 0.007(5) -0.005(5) -0.005(5)
C18 0.031(6) 0.029(6) 0.028(6) 0.010(5) -0.004(5) -0.004(4)
C19 0.017(5) 0.026(5) 0.014(5) 0.002(4) 0.004(4) -0.003(4)
N6 0.009(4) 0.020(4) 0.013(4) 0.001(3) 0.004(3) 0.004(3)
C20 0.008(5) 0.034(6) 0.008(5) 0.005(4) -0.001(4) -0.008(4)
C21 0.017(5) 0.028(6) 0.015(5) 0.005(4) -0.004(4) -0.006(4)
C22 0.014(5) 0.036(6) 0.016(5) 0.011(4) -0.001(4) 0.004(4)
C23 0.013(5) 0.032(5) 0.014(5) 0.016(4) 0.005(4) 0.005(4)
N7 0.015(4) 0.019(4) 0.008(4) 0.003(3) 0.007(3) 0.001(3)
C24 0.019(5) 0.023(5) 0.015(5) 0.009(4) 0.004(4) 0.005(4)
C25 0.029(6) 0.034(6) 0.026(5) 0.015(5) 0.002(4) 0.012(4)
C26 0.022(6) 0.040(6) 0.039(6) 0.023(5) 0.004(5) 0.012(4)
C27 0.025(6) 0.030(5) 0.033(6) 0.013(5) 0.006(5) 0.013(4)
C28 0.018(5) 0.029(6) 0.017(5) 0.008(4) 0.008(4) 0.003(4)
N8 0.016(4) 0.019(4) 0.015(4) 0.005(3) 0.007(3) 0.005(3)
N9 0.009(4) 0.022(4) 0.018(4) 0.007(3) 0.005(3) 0.004(3)
C29 0.026(5) 0.024(5) 0.016(5) 0.005(4) 0.001(4) -0.003(4)
C30 0.029(6) 0.042(6) 0.012(5) 0.013(4) 0.011(4) -0.003(5)
C31 0.036(6) 0.034(6) 0.021(6) 0.006(5) 0.007(5) -0.017(5)
C32 0.024(6) 0.026(5) 0.019(5) 0.005(4) 0.001(4) -0.013(4)
C33 0.014(5) 0.023(5) 0.015(5) 0.004(4) -0.001(4) 0.001(4)
N10 0.012(4) 0.025(4) 0.007(4) 0.004(3) 0.001(3) 0.004(3)
C34 0.012(5) 0.030(5) 0.013(5) 0.008(4) -0.001(4) 0.000(4)
C35 0.015(5) 0.030(5) 0.026(6) 0.006(4) 0.001(4) -0.007(4)
C36 0.030(6) 0.033(5) 0.015(5) 0.011(4) 0.003(4) -0.014(4)
C37 0.025(5) 0.023(5) 0.012(5) 0.006(4) 0.002(4) 0.011(4)
N11 0.014(4) 0.020(4) 0.015(4) 0.010(3) -0.001(3) 0.005(3)
C38 0.016(5) 0.023(5) 0.009(5) 0.004(4) 0.003(4) 0.006(4)
C39 0.022(5) 0.031(5) 0.021(6) 0.005(4) 0.009(4) 0.005(4)
C40 0.021(5) 0.035(5) 0.018(5) 0.008(4) 0.000(4) 0.012(4)
C41 0.025(5) 0.029(5) 0.020(5) 0.016(4) 0.006(4) 0.010(4)
C42 0.021(5) 0.028(5) 0.021(5) 0.014(4) 0.011(4) 0.011(4)
N12 0.019(4) 0.020(4) 0.016(4) 0.003(3) 0.006(3) 0.008(3)
C43 0.019(5) 0.015(5) 0.021(5) 0.002(4) 0.006(4) -0.001(4)
N13 0.016(4) 0.019(4) 0.012(4) 0.000(3) 0.007(3) 0.004(3)
C44 0.034(6) 0.022(5) 0.043(6) 0.007(5) 0.013(5) 0.018(5)
C45 0.027(6) 0.033(6) 0.054(7) 0.011(5) 0.020(5) 0.010(5)
C46 0.023(6) 0.019(5) 0.038(6) 0.005(4) 0.010(4) -0.001(4)
C47 0.019(5) 0.021(5) 0.023(5) 0.009(4) 0.008(4) 0.004(4)
N14 0.015(4) 0.023(4) 0.011(4) 0.008(3) 0.010(3) 0.007(3)
C48 0.025(6) 0.017(5) 0.015(5) 0.005(4) 0.010(4) 0.003(4)
C49 0.021(5) 0.035(6) 0.035(6) 0.015(5) 0.013(4) 0.005(4)
C50 0.030(6) 0.017(5) 0.037(6) 0.012(4) 0.016(5) -0.003(4)
C51 0.020(5) 0.026(5) 0.020(5) 0.011(4) 0.006(4) 0.000(4)
N15 0.017(4) 0.018(4) 0.022(4) 0.010(3) 0.007(3) 0.009(3)
C52 0.031(6) 0.017(5) 0.028(5) 0.008(4) 0.006(4) 0.006(4)
C53 0.045(6) 0.020(5) 0.046(6) 0.019(5) 0.021(5) 0.005(5)
C54 0.059(8) 0.029(6) 0.073(8) 0.035(6) 0.032(6) 0.011(5)
C55 0.061(8) 0.029(6) 0.061(7) 0.028(6) 0.026(6) 0.016(5)
C56 0.032(6) 0.025(6) 0.033(6) 0.008(5) 0.010(4) 0.007(5)
N16 0.034(5) 0.019(4) 0.027(4) 0.007(3) 0.011(4) 0.013(4)
Ni5 0.0116(6) 0.0179(6) 0.0145(6) 0.0087(5) 0.0055(4) 0.0065(4)
Ni6 0.0110(6) 0.0170(6) 0.0126(6) 0.0062(5) 0.0031(4) 0.0049(4)
Ni7 0.0091(6) 0.0137(5) 0.0120(6) 0.0053(4) 0.0012(4) 0.0010(4)
Ni8 0.0101(6) 0.0153(5) 0.0141(6) 0.0061(5) 0.0040(4) 0.0032(4)
O5 0.013(3) 0.021(3) 0.012(3) 0.009(2) 0.005(2) 0.008(2)
O6 0.014(3) 0.018(3) 0.009(3) 0.005(2) 0.001(2) 0.003(2)
O7 0.019(3) 0.015(3) 0.010(3) 0.005(2) 0.005(2) 0.001(2)
O8 0.016(3) 0.014(3) 0.013(3) 0.007(2) 0.007(2) 0.006(2)
N17 0.022(4) 0.019(4) 0.011(4) 0.005(3) 0.009(3) 0.008(3)
C57 0.020(5) 0.026(5) 0.026(6) 0.011(4) 0.010(4) 0.014(4)
C58 0.038(6) 0.048(6) 0.019(5) 0.017(5) 0.011(5) 0.022(5)
C59 0.042(7) 0.061(7) 0.019(6) 0.025(5) 0.005(5) 0.024(5)
C60 0.023(5) 0.043(6) 0.021(5) 0.019(4) 0.006(4) 0.015(4)
C61 0.022(5) 0.018(5) 0.020(5) 0.010(4) 0.012(4) 0.012(4)
N18 0.024(4) 0.011(4) 0.012(4) 0.005(3) 0.006(3) 0.009(3)
C62 0.010(5) 0.017(4) 0.013(5) 0.004(4) 0.002(4) 0.006(3)
C63 0.016(5) 0.032(5) 0.025(5) 0.016(4) 0.006(4) 0.016(4)
C64 0.014(5) 0.043(6) 0.021(5) 0.017(4) 0.005(4) 0.008(4)
C65 0.016(5) 0.016(5) 0.022(5) 0.004(4) 0.003(4) 0.010(4)
N19 0.016(4) 0.017(4) 0.014(4) 0.007(3) 0.004(3) 0.008(3)
C66 0.021(5) 0.022(5) 0.007(4) 0.004(4) 0.010(4) 0.007(4)
C67 0.016(5) 0.055(6) 0.020(5) 0.015(5) 0.005(4) 0.013(4)
C68 0.026(6) 0.047(6) 0.021(5) 0.012(5) 0.014(4) 0.017(5)
C69 0.019(5) 0.042(6) 0.020(5) 0.017(4) 0.006(4) 0.006(4)
C70 0.012(5) 0.030(5) 0.023(5) 0.010(4) 0.000(4) 0.005(4)
N20 0.021(4) 0.021(4) 0.006(4) 0.006(3) -0.001(3) 0.006(3)
N21 0.016(4) 0.016(4) 0.015(4) 0.010(3) 0.006(3) 0.007(3)
C71 0.016(5) 0.026(5) 0.024(5) 0.012(4) 0.010(4) 0.016(4)
C72 0.045(6) 0.016(5) 0.032(6) 0.010(4) 0.015(5) 0.007(4)
C73 0.028(6) 0.023(5) 0.019(5) 0.002(4) -0.003(4) -0.001(4)
C74 0.024(5) 0.005(4) 0.022(5) 0.001(4) 0.000(4) 0.005(4)
C75 0.012(5) 0.021(5) 0.013(5) 0.006(4) 0.010(4) 0.003(4)
N22 0.013(4) 0.010(4) 0.014(4) 0.007(3) 0.003(3) 0.001(3)
C76 0.012(5) 0.018(5) 0.012(4) 0.009(4) 0.004(4) 0.001(4)
C77 0.018(5) 0.011(5) 0.019(5) 0.006(4) -0.005(4) -0.006(4)
C78 0.003(4) 0.020(5) 0.022(5) 0.011(4) -0.005(4) -0.002(3)
C79 0.012(5) 0.017(5) 0.013(4) 0.010(4) 0.002(4) 0.000(4)
N23 0.008(4) 0.017(4) 0.015(4) 0.007(3) 0.002(3) 0.002(3)
C80 0.019(5) 0.012(4) 0.009(4) 0.005(4) 0.006(4) 0.004(4)
C81 0.017(5) 0.017(5) 0.018(5) 0.007(4) -0.003(4) 0.005(4)
C82 0.016(5) 0.022(5) 0.038(6) 0.017(5) 0.001(4) 0.005(4)
C83 0.021(5) 0.016(5) 0.033(6) 0.007(4) 0.000(4) -0.001(4)
C84 0.017(5) 0.012(5) 0.018(5) 0.003(4) 0.001(4) -0.001(4)
N24 0.013(4) 0.016(4) 0.012(4) 0.004(3) 0.000(3) 0.000(3)
N25 0.010(4) 0.016(4) 0.020(4) 0.007(3) -0.001(3) 0.005(3)
C85 0.017(5) 0.020(5) 0.011(5) 0.004(4) 0.000(4) 0.001(4)
C86 0.031(6) 0.028(5) 0.009(5) 0.000(4) 0.004(4) -0.001(4)
C87 0.022(5) 0.028(5) 0.017(5) 0.009(4) 0.007(4) -0.005(4)
C88 0.012(5) 0.024(5) 0.017(5) 0.007(4) 0.004(4) 0.000(4)
C89 0.013(5) 0.014(4) 0.016(5) 0.006(4) 0.001(4) 0.005(4)
N26 0.014(4) 0.018(4) 0.017(4) 0.008(3) 0.004(3) 0.006(3)
C90 0.008(5) 0.010(4) 0.017(5) 0.012(4) 0.004(4) 0.004(3)
C91 0.015(5) 0.008(4) 0.021(5) 0.006(4) 0.003(4) -0.001(4)
C92 0.015(5) 0.016(4) 0.014(5) 0.000(4) -0.005(4) -0.001(4)
C93 0.013(5) 0.012(4) 0.017(5) -0.001(4) -0.002(4) 0.000(4)
N27 0.016(4) 0.012(4) 0.011(4) 0.005(3) 0.005(3) 0.006(3)
C94 0.020(5) 0.020(5) 0.012(5) 0.006(4) 0.002(4) 0.003(4)
C95 0.028(5) 0.025(5) 0.013(5) -0.001(4) -0.001(4) -0.001(4)
C96 0.045(6) 0.035(6) 0.009(5) 0.006(4) 0.004(4) 0.000(5)
C97 0.040(6) 0.029(5) 0.017(5) 0.014(4) 0.007(4) 0.005(5)
C98 0.022(5) 0.028(5) 0.026(6) 0.014(5) 0.008(4) 0.005(4)
N28 0.018(4) 0.022(4) 0.016(4) 0.009(3) 0.008(3) 0.006(3)
N29 0.015(4) 0.009(4) 0.023(4) 0.006(3) 0.007(3) 0.005(3)
C99 0.012(5) 0.024(5) 0.041(6) 0.016(4) 0.012(4) 0.004(4)
C100 0.028(6) 0.030(6) 0.075(8) 0.031(6) 0.013(5) 0.005(5)
C101 0.028(6) 0.038(6) 0.082(8) 0.025(6) 0.022(6) 0.023(5)
C102 0.020(5) 0.022(5) 0.063(7) 0.026(5) 0.022(5) 0.016(4)
C103 0.013(5) 0.020(5) 0.025(5) 0.009(4) 0.007(4) 0.003(4)
N30 0.008(4) 0.019(4) 0.014(4) 0.008(3) 0.006(3) 0.008(3)
C104 0.018(5) 0.017(5) 0.015(5) 0.005(4) 0.002(4) 0.004(4)
C105 0.014(5) 0.031(6) 0.027(5) 0.016(4) 0.009(4) 0.009(4)
C106 0.018(5) 0.022(5) 0.037(6) 0.022(4) 0.010(4) 0.005(4)
C107 0.014(5) 0.021(5) 0.014(5) 0.008(4) 0.002(4) 0.005(4)
N31 0.018(4) 0.013(4) 0.016(4) 0.011(3) 0.007(3) 0.005(3)
C108 0.021(5) 0.023(5) 0.020(5) 0.008(4) 0.008(4) 0.014(4)
C109 0.029(5) 0.019(5) 0.032(5) 0.017(4) 0.016(4) 0.006(4)
C110 0.042(7) 0.024(5) 0.046(6) 0.027(5) 0.019(5) 0.006(5)
C111 0.037(6) 0.016(5) 0.037(6) 0.018(4) 0.018(5) 0.011(4)
C112 0.022(5) 0.030(5) 0.020(5) 0.010(4) 0.007(4) 0.009(4)
N32 0.018(4) 0.024(4) 0.018(4) 0.010(3) 0.011(3) 0.012(3)
Cl1 0.0166(13) 0.0648(18) 0.0469(16) 0.0373(14) 0.0048(11) 0.0083(12)
O1P 0.025(4) 0.056(5) 0.082(5) 0.035(4) 0.020(4) 0.020(3)
O2P 0.031(5) 0.042(5) 0.224(12) 0.038(6) 0.022(6) 0.005(4)
O3P 0.015(3) 0.042(4) 0.022(3) 0.013(3) 0.007(3) 0.006(3)
O4P 0.031(5) 0.40(2) 0.097(8) 0.183(11) 0.020(5) 0.042(8)
Cl2 0.034(3) 0.086(3) 0.113(4) 0.011(3) 0.000(2) 0.012(2)
O5P 0.073(6) 0.119(9) 0.133(11) 0.075(9) -0.015(6) 0.002(5)
O6P 0.052(8) 0.212(11) 0.098(5) 0.040(7) -0.001(4) 0.037(7)
O7P 0.072(6) 0.241(13) 0.101(5) 0.051(7) 0.001(4) -0.026(7)
O8P 0.184(12) 0.117(6) 0.145(10) 0.072(7) 0.047(8) 0.045(6)
O2W 0.011(5) 0.040(6) 0.118(9) 0.042(6) 0.006(5) 0.001(4)
Cl2A 0.034(3) 0.086(3) 0.113(4) 0.011(3) 0.000(2) 0.012(2)
O5A 0.073(6) 0.119(9) 0.133(11) 0.075(9) -0.015(6) 0.002(5)
O6A 0.052(8) 0.212(11) 0.098(5) 0.040(7) -0.001(4) 0.037(7)
O7A 0.072(6) 0.241(13) 0.101(5) 0.051(7) 0.001(4) -0.026(7)
O8A 0.184(12) 0.117(6) 0.145(10) 0.072(7) 0.047(8) 0.045(6)
O2WA 0.011(5) 0.040(6) 0.118(9) 0.042(6) 0.006(5) 0.001(4)
Cl3 0.0152(13) 0.0523(16) 0.0578(17) 0.0423(14) 0.0055(12) 0.0030(11)
O9P 0.085(7) 0.342(18) 0.057(6) 0.096(9) 0.052(6) 0.131(10)
O10P 0.020(4) 0.030(4) 0.117(7) 0.045(4) -0.015(4) -0.001(3)
O11P 0.079(6) 0.064(5) 0.068(5) 0.056(4) 0.040(4) 0.035(4)
O12P 0.068(7) 0.115(8) 0.217(13) 0.126(9) -0.080(7) -0.048(6)
Cl4 0.0159(12) 0.0389(14) 0.0241(13) 0.0181(11) 0.0033(10) 0.0057(10)
O13P 0.025(4) 0.035(4) 0.173(10) 0.010(5) 0.019(5) -0.006(3)
O14P 0.016(4) 0.048(4) 0.055(4) 0.030(3) 0.019(3) 0.011(3)
O15P 0.054(6) 0.236(12) 0.051(6) 0.082(7) 0.015(4) 0.044(7)
O16P 0.024(4) 0.051(4) 0.067(5) 0.037(4) 0.023(3) 0.026(3)
Cl5 0.0190(13) 0.0303(13) 0.0141(11) 0.0065(10) 0.0022(9) 0.0003(10)
O17P 0.015(3) 0.038(4) 0.026(3) 0.007(3) -0.003(3) -0.004(3)
O18P 0.021(3) 0.032(3) 0.021(3) 0.007(3) 0.004(3) 0.000(3)
O19P 0.037(4) 0.024(3) 0.025(3) 0.004(3) 0.001(3) 0.005(3)
O20P 0.030(4) 0.035(4) 0.022(3) 0.013(3) 0.003(3) 0.006(3)
Cl6 0.0169(13) 0.0282(13) 0.0223(13) -0.0003(10) -0.0033(10) -0.0004(10)
O21P 0.037(4) 0.063(5) 0.018(4) -0.004(3) 0.002(3) -0.021(3)
O22P 0.030(4) 0.040(4) 0.028(4) -0.001(3) 0.014(3) -0.007(3)
O23P 0.031(4) 0.031(4) 0.038(4) 0.007(3) -0.008(3) -0.009(3)
O24P 0.042(5) 0.030(4) 0.077(6) 0.002(4) -0.028(4) 0.006(3)
Cl7 0.0244(14) 0.0335(13) 0.0293(14) -0.0041(12) 0.0070(11) -0.0057(11)
O25P 0.034(4) 0.047(4) 0.026(4) 0.006(3) 0.008(3) -0.013(3)
O26P 0.078(6) 0.068(5) 0.034(5) -0.015(4) 0.027(4) -0.032(4)
O27P 0.022(4) 0.059(4) 0.037(4) 0.027(3) 0.014(3) 0.013(3)
O28P 0.053(5) 0.054(5) 0.076(6) 0.035(4) 0.004(4) 0.022(4)
Cl8 0.0174(13) 0.0180(12) 0.0316(14) 0.0043(10) -0.0008(10) -0.0005(10)
O29P 0.042(5) 0.028(4) 0.099(6) 0.034(4) -0.006(4) -0.006(3)
O30P 0.052(5) 0.118(7) 0.031(5) 0.021(5) -0.009(4) -0.030(5)
O31P 0.020(4) 0.024(4) 0.094(6) -0.006(4) -0.006(4) 0.011(3)
O32P 0.015(3) 0.027(3) 0.033(4) 0.003(3) 0.000(3) -0.003(3)
Cl9 0.0239(14) 0.0447(15) 0.0184(13) 0.0107(11) 0.0065(10) 0.0077(11)
O33P 0.034(4) 0.091(6) 0.023(4) 0.010(4) 0.000(3) -0.025(4)
O34P 0.024(4) 0.030(4) 0.048(4) 0.014(3) 0.019(3) 0.009(3)
O35P 0.035(4) 0.051(4) 0.018(3) 0.014(3) 0.013(3) 0.019(3)
O36P 0.066(5) 0.051(5) 0.037(4) 0.031(4) 0.013(4) 0.033(4)
Cl10 0.0252(16) 0.0521(18) 0.092(2) 0.0370(17) 0.0108(15) 0.0060(13)
O37P 0.052(5) 0.059(5) 0.063(5) 0.004(4) -0.017(4) 0.024(4)
O38P 0.029(4) 0.053(4) 0.045(4) 0.008(4) 0.012(3) -0.014(3)
O39P 0.036(5) 0.053(5) 0.108(7) 0.007(5) 0.014(5) -0.008(4)
O40P 0.078(6) 0.136(8) 0.023(4) 0.029(5) -0.004(4) -0.003(6)
Cl11 0.085(4) 0.019(3) 0.012(3) 0.005(2) -0.014(2) 0.019(2)
O41P 0.089(11) 0.043(8) 0.056(8) 0.015(6) 0.023(7) 0.008(6)
Cl12 0.065(4) 0.048(4) 0.048(5) 0.010(3) -0.014(3) 0.032(4)
O41A 0.056(8) 0.066(8) 0.050(7) -0.002(7) -0.002(7) 0.021(8)
O42P 0.096(6) 0.077(4) 0.042(4) -0.007(3) 0.006(4) 0.061(4)
O43P 0.122(6) 0.114(6) 0.053(4) -0.035(4) 0.046(4) -0.080(5)
O44P 0.072(4) 0.083(6) 0.160(8) 0.068(5) 0.031(4) 0.047(4)
Cl13 0.0386(18) 0.0393(17) 0.0317(17) 0.0206(13) 0.0207(13) 0.0196(13)
O45P 0.070(6) 0.045(5) 0.047(5) 0.008(3) 0.026(4) -0.004(4)
O46P 0.121(9) 0.135(9) 0.040(6) 0.037(5) 0.026(5) 0.104(7)
Cl14 0.043(6) 0.055(6) 0.038(6) 0.025(4) 0.022(4) 0.011(4)
O45A 0.09(2) 0.053(12) 0.033(15) 0.028(7) 0.016(11) -0.005(10)
O46A 0.071(14) 0.081(16) 0.054(15) 0.045(11) 0.021(9) 0.027(10)
O47P 0.035(4) 0.047(4) 0.032(3) 0.020(3) 0.022(3) 0.019(3)
O48P 0.050(4) 0.060(4) 0.058(4) 0.025(3) 0.038(3) 0.008(3)
O1W 0.026(4) 0.084(6) 0.094(6) 0.042(5) 0.025(4) 0.011(4)
O3W 0.018(4) 0.042(4) 0.062(5) 0.025(4) -0.004(3) 0.007(3)
O4W 0.021(4) 0.043(4) 0.030(4) 0.010(3) 0.005(3) 0.002(3)
O5W 0.023(3) 0.033(3) 0.024(3) 0.016(3) 0.006(3) 0.012(3)
O6W 0.026(4) 0.047(4) 0.030(4) -0.003(3) -0.001(3) 0.005(3)
O7W 0.046(5) 0.102(7) 0.084(6) 0.025(5) 0.004(5) -0.016(5)
O8W 0.096(7) 0.088(7) 0.094(7) 0.038(6) -0.008(6) 0.009(6)
O9W 0.071(7) 0.046(6) 0.096(8) 0.041(6) 0.047(6) 0.020(5)
O10W 0.069(8) 0.054(7) 0.079(8) 0.028(6) -0.001(6) 0.027(6)
O11W 0.076(9) 0.077(9) 0.111(11) 0.058(8) -0.002(8) -0.005(7)
O12W 0.079(11) 0.050(9) 0.023(8) 0.027(7) -0.015(7) -0.036(8)
O13W 0.057(10) 0.072(11) 0.085(12) 0.034(9) 0.020(9) 0.047(9)
O14W 0.061(14) 0.097(17) 0.038(12) 0.011(11) 0.007(10) -0.040(13)
O15W 0.103(16) 0.048(11) 0.034(10) 0.001(9) -0.018(10) 0.019(11)
O16W 0.103(16) 0.048(11) 0.034(10) 0.001(9) -0.018(10) 0.019(11)
O17W 0.086(18) 0.13(2) 0.13(2) 0.075(19) 0.037(17) 0.023(16)
O18W 0.072(18) 0.069(16) 0.32(4) 0.06(2) 0.11(2) -0.006(13)

loop_
_atom_type_symbol
_atom_type_description
_atom_type_scat_dispersion_real
_atom_type_scat_dispersion_imag
_atom_type_scat_source
C C 0.0033 0.0016 'International Tables Vol C Tables 4.2.6.8 and 6.1.1.4'
H H 0.0000 0.0000 'International Tables Vol C Tables 4.2.6.8 and 6.1.1.4'
N N 0.0061 0.0033 'International Tables Vol C Tables 4.2.6.8 and 6.1.1.4'
O O 0.0106 0.0060 'International Tables Vol C Tables 4.2.6.8 and 6.1.1.4'
Cl Cl 0.1484 0.1585 'International Tables Vol C Tables 4.2.6.8 and 6.1.1.4'
Ni Ni 0.3393 1.1124 'International Tables Vol C Tables 4.2.6.8 and 6.1.1.4'

loop_
_geom_angle_atom_site_label_1
_geom_angle_atom_site_label_2
_geom_angle_atom_site_label_3
_geom_angle
N15 Ni1 N2 178.5(3)
N15 Ni1 O4 92.3(2)
N2 Ni1 O4 89.1(2)
N15 Ni1 N1 101.2(3)
N2 Ni1 N1 78.2(3)
O4 Ni1 N1 92.9(2)
N15 Ni1 N16 77.6(3)
N2 Ni1 N16 101.0(3)
O4 Ni1 N16 169.3(2)
N1 Ni1 N16 85.7(3)
N15 Ni1 O1 88.9(2)
N2 Ni1 O1 91.9(2)
O4 Ni1 O1 82.2(2)
N1 Ni1 O1 169.0(2)
N16 Ni1 O1 100.9(2)
N6 Ni2 N4 100.6(3)
N6 Ni2 O1 91.3(2)
N4 Ni2 O1 168.0(2)
N6 Ni2 N5 77.7(3)
N4 Ni2 N5 85.3(2)
O1 Ni2 N5 95.4(2)
N6 Ni2 N3 175.6(3)
N4 Ni2 N3 77.7(3)
O1 Ni2 N3 90.6(2)
N5 Ni2 N3 106.0(3)
N6 Ni2 O2 90.5(2)
N4 Ni2 O2 97.8(2)
O1 Ni2 O2 83.9(2)
N5 Ni2 O2 168.2(2)
N3 Ni2 O2 85.8(2)
N7 Ni3 N10 177.3(3)
N7 Ni3 N8 78.5(3)
N10 Ni3 N8 99.2(3)
N7 Ni3 N9 103.1(2)
N10 Ni3 N9 78.0(3)
N8 Ni3 N9 88.9(2)
N7 Ni3 O3 86.2(2)
N10 Ni3 O3 92.7(2)
N8 Ni3 O3 95.1(2)
N9 Ni3 O3 170.4(2)
N7 Ni3 O2 91.7(2)
N10 Ni3 O2 90.6(2)
N8 Ni3 O2 170.2(2)
N9 Ni3 O2 93.9(2)
O3 Ni3 O2 83.7(2)
N11 Ni4 N14 176.0(3)
N11 Ni4 O4 87.0(2)
N14 Ni4 O4 91.9(2)
N11 Ni4 N12 77.8(3)
N14 Ni4 N12 98.5(3)
O4 Ni4 N12 94.2(2)
N11 Ni4 N13 103.6(3)
N14 Ni4 N13 77.8(3)
O4 Ni4 N13 168.6(2)
N12 Ni4 N13 92.3(2)
N11 Ni4 O3 92.7(2)
N14 Ni4 O3 90.9(2)
O4 Ni4 O3 82.7(2)
N12 Ni4 O3 170.2(2)
N13 Ni4 O3 92.4(2)
Ni2 O1 Ni1 112.7(2)
Ni3 O2 Ni2 112.5(2)
Ni4 O3 Ni3 110.9(2)
Ni1 O4 Ni4 112.7(2)
C1 N1 C5 117.5(7)
C1 N1 Ni1 127.2(6)
C5 N1 Ni1 115.2(5)
N1 C1 C2 124.1(8)
C3 C2 C1 118.5(8)
C2 C3 C4 119.2(9)
C5 C4 C3 118.7(9)
N1 C5 C4 122.1(8)
N1 C5 C6 114.9(7)
C4 C5 C6 123.0(8)
N3 N2 C6 120.5(7)
N3 N2 Ni1 121.3(5)
C6 N2 Ni1 117.2(5)
N2 C6 C7 120.4(8)
N2 C6 C5 114.1(7)
C7 C6 C5 125.5(8)
C8 C7 C6 118.8(9)
C7 C8 C9 119.0(9)
N3 C9 C8 120.5(8)
N3 C9 C10 114.2(7)
C8 C9 C10 125.3(8)
C9 N3 N2 120.7(7)
C9 N3 Ni2 115.8(5)
N2 N3 Ni2 121.6(5)
N4 C10 C11 122.3(8)
N4 C10 C9 115.0(7)
C11 C10 C9 122.6(8)
C12 C11 C10 117.5(9)
C13 C12 C11 119.5(9)
C12 C13 C14 120.3(9)
N4 C14 C13 121.7(8)
C10 N4 C14 118.5(7)
C10 N4 Ni2 115.1(5)
C14 N4 Ni2 124.5(6)
C15 N5 C19 118.3(7)
C15 N5 Ni2 126.1(6)
C19 N5 Ni2 114.9(5)
N5 C15 C16 122.3(9)
C17 C16 C15 119.8(9)
C16 C17 C18 118.6(9)
C17 C18 C19 120.3(9)
N5 C19 C18 120.7(8)
N5 C19 C20 115.0(7)
C18 C19 C20 124.3(8)
C20 N6 N7 120.4(7)
C20 N6 Ni2 117.0(6)
N7 N6 Ni2 121.9(5)
N6 C20 C21 121.3(8)
N6 C20 C19 114.6(7)
C21 C20 C19 124.0(7)
C22 C21 C20 118.1(7)
C21 C22 C23 118.2(8)
N7 C23 C22 120.7(8)
N7 C23 C24 114.4(7)
C22 C23 C24 124.7(8)
C23 N7 N6 121.2(6)
C23 N7 Ni3 116.4(5)
N6 N7 Ni3 121.2(5)
N8 C24 C25 121.8(7)
N8 C24 C23 114.8(7)
C25 C24 C23 123.4(7)
C26 C25 C24 119.1(8)
C25 C26 C27 119.2(8)
C28 C27 C26 119.1(8)
N8 C28 C27 122.3(8)
C24 N8 C28 118.4(7)
C24 N8 Ni3 115.6(5)
C28 N8 Ni3 125.7(5)
C29 N9 C33 117.3(7)
C29 N9 Ni3 127.0(5)
C33 N9 Ni3 115.6(5)
N9 C29 C30 122.9(7)
C29 C30 C31 119.2(8)
C32 C31 C30 118.4(8)
C31 C32 C33 120.3(8)
N9 C33 C32 121.9(7)
N9 C33 C34 114.1(7)
C32 C33 C34 124.0(7)
N11 N10 C34 121.6(6)
N11 N10 Ni3 120.9(5)
C34 N10 Ni3 116.8(5)
N10 C34 C35 119.8(7)
N10 C34 C33 115.3(7)
C35 C34 C33 124.9(7)
C36 C35 C34 118.7(8)
C35 C36 C37 118.8(8)
N11 C37 C36 120.3(7)
N11 C37 C38 114.5(7)
C36 C37 C38 125.0(7)
N10 N11 C37 120.3(6)
N10 N11 Ni4 121.1(5)
C37 N11 Ni4 117.4(5)
N12 C38 C39 121.4(7)
N12 C38 C37 114.4(7)
C39 C38 C37 123.9(7)
C38 C39 C40 120.1(8)
C39 C40 C41 118.5(8)
C40 C41 C42 118.6(8)
N12 C42 C41 122.7(8)
C42 N12 C38 118.6(7)
C42 N12 Ni4 125.7(6)
C38 N12 Ni4 115.7(5)
N13 C43 C44 122.9(8)
C43 N13 C47 117.8(7)
C43 N13 Ni4 126.7(5)
C47 N13 Ni4 115.4(5)
C45 C44 C43 118.9(9)
C44 C45 C46 119.6(9)
C47 C46 C45 118.3(8)
N13 C47 C46 122.4(8)
N13 C47 C48 114.6(7)
C46 C47 C48 123.1(7)
C48 N14 N15 121.3(6)
C48 N14 Ni4 117.8(5)
N15 N14 Ni4 120.7(5)
N14 C48 C49 120.6(8)
N14 C48 C47 114.2(7)
C49 C48 C47 125.1(8)
C50 C49 C48 117.8(8)
C49 C50 C51 118.6(8)
N15 C51 C50 121.4(8)
N15 C51 C52 113.2(7)
C50 C51 C52 125.4(8)
N14 N15 C51 120.2(7)
N14 N15 Ni1 120.7(5)
C51 N15 Ni1 118.1(5)
N16 C52 C53 122.7(8)
N16 C52 C51 113.6(7)
C53 C52 C51 123.7(8)
C54 C53 C52 118.4(9)
C53 C54 C55 119.6(9)
C56 C55 C54 119.2(9)
N16 C56 C55 122.5(9)
C56 N16 C52 117.6(7)
C56 N16 Ni1 124.5(6)
C52 N16 Ni1 115.0(5)
N31 Ni5 N18 178.2(3)
N31 Ni5 O8 91.7(2)
N18 Ni5 O8 89.6(2)
N31 Ni5 N17 100.3(2)
N18 Ni5 N17 78.4(3)
O8 Ni5 N17 93.5(2)
N31 Ni5 O5 89.9(2)
N18 Ni5 O5 91.5(2)
O8 Ni5 O5 82.89(19)
N17 Ni5 O5 169.3(2)
N31 Ni5 N32 77.4(2)
N18 Ni5 N32 101.1(2)
O8 Ni5 N32 168.9(2)
N17 Ni5 N32 86.3(2)
O5 Ni5 N32 99.2(2)
N22 Ni6 N19 177.9(2)
N22 Ni6 N21 78.2(2)
N19 Ni6 N21 103.7(2)
N22 Ni6 N20 100.9(2)
N19 Ni6 N20 78.1(2)
N21 Ni6 N20 92.0(2)
N22 Ni6 O5 89.8(2)
N19 Ni6 O5 91.1(2)
N21 Ni6 O5 95.1(2)
N20 Ni6 O5 168.2(2)
N22 Ni6 O6 92.1(2)
N19 Ni6 O6 86.0(2)
N21 Ni6 O6 170.0(2)
N20 Ni6 O6 92.1(2)
O5 Ni6 O6 82.36(19)
N24 Ni7 N25 92.0(2)
N24 Ni7 N23 78.7(2)
N25 Ni7 N23 100.4(2)
N24 Ni7 N26 101.9(2)
N25 Ni7 N26 78.9(2)
N23 Ni7 N26 179.1(3)
N24 Ni7 O7 94.3(2)
N25 Ni7 O7 170.5(2)
N23 Ni7 O7 87.7(2)
N26 Ni7 O7 92.9(2)
N24 Ni7 O6 171.1(2)
N25 Ni7 O6 91.7(2)
N23 Ni7 O6 92.7(2)
N26 Ni7 O6 86.7(2)
O7 Ni7 O6 83.0(2)
O8 Ni8 N30 91.6(2)
O8 Ni8 N27 87.2(2)
N30 Ni8 N27 178.6(3)
O8 Ni8 N29 168.2(2)
N30 Ni8 N29 77.7(2)
N27 Ni8 N29 103.5(2)
O8 Ni8 N28 93.3(2)
N30 Ni8 N28 101.6(2)
N27 Ni8 N28 77.6(2)
N29 Ni8 N28 93.8(2)
O8 Ni8 O7 83.03(19)
N30 Ni8 O7 87.8(2)
N27 Ni8 O7 93.0(2)
N29 Ni8 O7 91.4(2)
N28 Ni8 O7 170.1(2)
Ni6 O5 Ni5 113.6(2)
Ni7 O6 Ni6 110.3(2)
Ni7 O7 Ni8 110.9(2)
Ni8 O8 Ni5 113.4(2)
C57 N17 C61 118.1(7)
C57 N17 Ni5 126.5(6)
C61 N17 Ni5 114.9(5)
N17 C57 C58 122.9(8)
C57 C58 C59 118.9(8)
C58 C59 C60 119.3(8)
C61 C60 C59 118.1(8)
N17 C61 C60 122.6(7)
N17 C61 C62 114.8(7)
C60 C61 C62 122.6(7)
C62 N18 N19 120.3(6)
C62 N18 Ni5 116.8(5)
N19 N18 Ni5 121.0(5)
N18 C62 C63 121.0(7)
N18 C62 C61 113.8(7)
C63 C62 C61 125.2(7)
C64 C63 C62 119.1(8)
C63 C64 C65 118.2(8)
N19 C65 C64 120.9(7)
N19 C65 C66 114.2(7)
C64 C65 C66 124.9(7)
C65 N19 N18 120.4(6)
C65 N19 Ni6 116.4(5)
N18 N19 Ni6 121.5(5)
N20 C66 C67 122.7(7)
N20 C66 C65 115.3(7)
C67 C66 C65 121.9(7)
C68 C67 C66 118.0(8)
C69 C68 C67 119.7(8)
C70 C69 C68 118.4(8)
N20 C70 C69 123.2(8)
C66 N20 C70 118.0(7)
C66 N20 Ni6 115.4(5)
C70 N20 Ni6 126.5(5)
C71 N21 C75 117.6(7)
C71 N21 Ni6 126.3(5)
C75 N21 Ni6 116.1(5)
N21 C71 C72 122.2(8)
C73 C72 C71 119.0(8)
C72 C73 C74 119.4(8)
C75 C74 C73 118.6(8)
N21 C75 C74 123.1(7)
N21 C75 C76 114.1(6)
C74 C75 C76 122.7(7)
N23 N22 C76 119.9(6)
N23 N22 Ni6 121.9(5)
C76 N22 Ni6 117.2(5)
N22 C76 C77 121.8(7)
N22 C76 C75 114.4(7)
C77 C76 C75 123.7(7)
C78 C77 C76 117.7(7)
C77 C78 C79 119.0(7)
N23 C79 C78 119.8(7)
N23 C79 C80 114.3(6)
C78 C79 C80 125.8(7)
N22 N23 C79 121.5(6)
N22 N23 Ni7 121.3(5)
C79 N23 Ni7 116.0(5)
N24 C80 C81 121.4(7)
N24 C80 C79 115.5(7)
C81 C80 C79 122.9(7)
C82 C81 C80 119.2(7)
C81 C82 C83 118.9(8)
C84 C83 C82 119.5(8)
N24 C84 C83 122.3(7)
C80 N24 C84 118.7(7)
C80 N24 Ni7 115.1(5)
C84 N24 Ni7 126.2(5)
C85 N25 C89 118.0(7)
C85 N25 Ni7 126.5(5)
C89 N25 Ni7 115.3(5)
N25 C85 C86 121.6(7)
C87 C86 C85 119.6(8)
C86 C87 C88 119.8(8)
C89 C88 C87 118.1(7)
N25 C89 C88 122.6(7)
N25 C89 C90 114.0(7)
C88 C89 C90 123.3(7)
C90 N26 N27 120.5(6)
C90 N26 Ni7 115.9(5)
N27 N26 Ni7 121.5(5)
N26 C90 C91 121.0(7)
N26 C90 C89 114.7(6)
C91 C90 C89 124.2(7)
C92 C91 C90 118.7(7)
C91 C92 C93 118.2(7)
N27 C93 C92 121.2(7)
N27 C93 C94 114.2(7)
C92 C93 C94 124.4(7)
C93 N27 N26 120.2(6)
C93 N27 Ni8 117.3(5)
N26 N27 Ni8 120.5(4)
N28 C94 C95 122.8(7)
N28 C94 C93 114.0(6)
C95 C94 C93 123.2(7)
C94 C95 C96 119.0(8)
C95 C96 C97 119.0(8)
C98 C97 C96 119.1(8)
N28 C98 C97 122.9(8)
C98 N28 C94 117.2(7)
C98 N28 Ni8 126.5(5)
C94 N28 Ni8 116.3(5)
C99 N29 C103 117.9(7)
C99 N29 Ni8 126.1(5)
C103 N29 Ni8 116.0(5)
N29 C99 C100 122.4(8)
C101 C100 C99 118.8(9)
C100 C101 C102 119.3(9)
C103 C102 C101 118.7(8)
N29 C103 C102 122.8(8)
N29 C103 C104 114.0(7)
C102 C103 C104 123.2(7)
C104 N30 N31 120.9(6)
C104 N30 Ni8 117.6(5)
N31 N30 Ni8 120.9(5)
N30 C104 C105 120.6(7)
N30 C104 C103 114.5(7)
C105 C104 C103 124.8(7)
C106 C105 C104 118.5(8)
C105 C106 C107 118.2(7)
N31 C107 C106 121.4(7)
N31 C107 C108 113.0(7)
C106 C107 C108 125.5(7)
C107 N31 N30 120.3(6)
C107 N31 Ni5 117.7(5)
N30 N31 Ni5 120.6(5)
N32 C108 C109 124.3(7)
N32 C108 C107 114.1(7)
C109 C108 C107 121.5(7)
C108 C109 C110 117.9(8)
C111 C110 C109 118.6(8)
C110 C111 C112 119.7(8)
N32 C112 C111 122.5(8)
C108 N32 C112 117.0(7)
C108 N32 Ni5 115.7(5)
C112 N32 Ni5 125.4(5)
O4P Cl1 O1P 110.7(6)
O4P Cl1 O2P 110.7(8)
O1P Cl1 O2P 107.7(5)
O4P Cl1 O3P 108.5(4)
O1P Cl1 O3P 110.3(4)
O2P Cl1 O3P 108.9(5)
O5P Cl2 O7P 117.3(9)
O5P Cl2 O6P 110.0(8)
O7P Cl2 O6P 105.3(7)
O5P Cl2 O8P 111.3(8)
O7P Cl2 O8P 111.9(8)
O6P Cl2 O8P 99.3(8)
O7A Cl2A O5A 111.1(10)
O7A Cl2A O6A 112.8(9)
O5A Cl2A O6A 109.7(10)
O7A Cl2A O8A 111.2(9)
O5A Cl2A O8A 109.6(10)
O6A Cl2A O8A 102.1(9)
O9P Cl3 O11P 108.9(6)
O9P Cl3 O12P 110.0(8)
O11P Cl3 O12P 108.5(6)
O9P Cl3 O10P 110.2(5)
O11P Cl3 O10P 110.6(4)
O12P Cl3 O10P 108.7(5)
O13P Cl4 O15P 109.4(7)
O13P Cl4 O16P 109.5(5)
O15P Cl4 O16P 108.8(5)
O13P Cl4 O14P 111.6(4)
O15P Cl4 O14P 106.8(4)
O16P Cl4 O14P 110.7(4)
O19P Cl5 O18P 109.3(3)
O19P Cl5 O20P 109.5(3)
O18P Cl5 O20P 109.0(4)
O19P Cl5 O17P 110.4(4)
O18P Cl5 O17P 109.2(3)
O20P Cl5 O17P 109.5(4)
O24P Cl6 O22P 110.2(5)
O24P Cl6 O23P 108.8(4)
O22P Cl6 O23P 110.1(4)
O24P Cl6 O21P 109.3(4)
O22P Cl6 O21P 108.2(4)
O23P Cl6 O21P 110.3(4)
O27P Cl7 O26P 110.7(4)
O27P Cl7 O25P 108.5(4)
O26P Cl7 O25P 109.8(4)
O27P Cl7 O28P 107.7(4)
O26P Cl7 O28P 109.2(5)
O25P Cl7 O28P 110.9(4)
O31P Cl8 O29P 108.8(5)
O31P Cl8 O30P 108.0(5)
O29P Cl8 O30P 109.6(5)
O31P Cl8 O32P 110.2(3)
O29P Cl8 O32P 110.0(4)
O30P Cl8 O32P 110.2(4)
O34P Cl9 O35P 110.5(4)
O34P Cl9 O33P 109.1(4)
O35P Cl9 O33P 108.6(4)
O34P Cl9 O36P 108.4(4)
O35P Cl9 O36P 110.7(4)
O33P Cl9 O36P 109.7(5)
O39P Cl10 O37P 111.8(5)
O39P Cl10 O38P 112.3(5)
O37P Cl10 O38P 115.0(5)
O39P Cl10 O40P 107.1(6)
O37P Cl10 O40P 105.5(5)
O38P Cl10 O40P 104.2(5)
O43P Cl11 O42P 123.1(9)
O43P Cl11 O44P 114.1(8)
O42P Cl11 O44P 113.9(7)
O43P Cl11 O41P 100.0(7)
O42P Cl11 O41P 98.4(7)
O44P Cl11 O41P 101.6(8)
O43P Cl12 O42P 124.6(9)
O43P Cl12 O44P 112.4(8)
O42P Cl12 O44P 112.6(8)
O43P Cl12 O41A 97.4(8)
O42P Cl12 O41A 99.7(8)
O44P Cl12 O41A 105.8(9)
O46P Cl13 O45P 108.2(6)
O46P Cl13 O48P 114.0(5)
O45P Cl13 O48P 108.7(4)
O46P Cl13 O47P 109.1(4)
O45P Cl13 O47P 110.1(4)
O48P Cl13 O47P 106.8(4)
O47P Cl14 O46A 113.7(10)
O47P Cl14 O45A 113.6(10)
O46A Cl14 O45A 112.5(11)
O47P Cl14 O48P 102.1(7)
O46A Cl14 O48P 108.2(10)
O45A Cl14 O48P 105.7(10)
O47P Cl14 O9W 133.2(8)
O46A Cl14 O9W 47.4(11)
O45A Cl14 O9W 65.1(11)
O48P Cl14 O9W 123.8(7)
Cl14 O46A O9W 86.7(12)
O46A O9W Cl14 45.9(5)

loop_
_geom_bond_atom_site_label_1
_geom_bond_atom_site_label_2
_geom_bond_distance
_geom_bond_site_symmetry_2
Ni1 N15 2.037(6) .
Ni1 N2 2.039(6) .
Ni1 O4 2.050(5) .
Ni1 N1 2.074(7) .
Ni1 N16 2.085(7) .
Ni1 O1 2.112(5) .
Ni2 N6 2.076(7) .
Ni2 N4 2.078(6) .
Ni2 O1 2.084(5) .
Ni2 N5 2.085(7) .
Ni2 N3 2.089(7) .
Ni2 O2 2.113(5) .
Ni3 N7 2.047(6) .
Ni3 N10 2.049(6) .
Ni3 N8 2.053(7) .
Ni3 N9 2.071(6) .
Ni3 O3 2.096(5) .
Ni3 O2 2.097(5) .
Ni4 N11 2.049(6) .
Ni4 N14 2.057(6) .
Ni4 O4 2.062(5) .
Ni4 N12 2.067(6) .
Ni4 N13 2.076(6) .
Ni4 O3 2.088(5) .
N1 C1 1.328(10) .
N1 C5 1.353(11) .
C1 C2 1.377(12) .
C2 C3 1.359(13) .
C3 C4 1.402(12) .
C4 C5 1.377(12) .
C5 C6 1.473(12) .
N2 N3 1.334(9) .
N2 C6 1.342(10) .
C6 C7 1.384(12) .
C7 C8 1.348(13) .
C8 C9 1.391(12) .
C9 N3 1.327(10) .
C9 C10 1.478(12) .
C10 N4 1.347(11) .
C10 C11 1.410(12) .
C11 C12 1.394(13) .
C12 C13 1.364(13) .
C13 C14 1.377(12) .
C14 N4 1.353(10) .
N5 C15 1.336(10) .
N5 C19 1.364(11) .
C15 C16 1.380(12) .
C16 C17 1.365(13) .
C17 C18 1.369(13) .
C18 C19 1.385(11) .
C19 C20 1.473(12) .
N6 C20 1.327(10) .
N6 N7 1.343(9) .
C20 C21 1.403(12) .
C21 C22 1.380(12) .
C22 C23 1.403(11) .
C23 N7 1.334(10) .
C23 C24 1.474(11) .
C24 N8 1.342(10) .
C24 C25 1.383(12) .
C25 C26 1.373(12) .
C26 C27 1.376(12) .
C27 C28 1.370(12) .
C28 N8 1.347(10) .
N9 C29 1.338(10) .
N9 C33 1.363(10) .
C29 C30 1.380(11) .
C30 C31 1.384(12) .
C31 C32 1.360(12) .
C32 C33 1.378(11) .
C33 C34 1.465(11) .
N10 N11 1.333(9) .
N10 C34 1.335(10) .
C34 C35 1.403(11) .
C35 C36 1.353(11) .
C36 C37 1.408(11) .
C37 N11 1.335(10) .
C37 C38 1.467(11) .
C38 N12 1.361(10) .
C38 C39 1.374(11) .
C39 C40 1.381(12) .
C40 C41 1.387(12) .
C41 C42 1.392(11) .
C42 N12 1.330(10) .
C43 N13 1.328(10) .
C43 C44 1.373(12) .
N13 C47 1.353(10) .
C44 C45 1.361(13) .
C45 C46 1.384(13) .
C46 C47 1.372(12) .
C47 C48 1.493(12) .
N14 C48 1.317(10) .
N14 N15 1.321(9) .
C48 C49 1.418(11) .
C49 C50 1.357(12) .
C50 C51 1.382(12) .
C51 N15 1.339(10) .
C51 C52 1.483(12) .
C52 N16 1.357(11) .
C52 C53 1.386(12) .
C53 C54 1.365(13) .
C54 C55 1.385(13) .
C55 C56 1.370(13) .
C56 N16 1.343(11) .
Ni5 N31 2.044(6) .
Ni5 N18 2.052(6) .
Ni5 O8 2.061(5) .
Ni5 N17 2.073(6) .
Ni5 O5 2.077(5) .
Ni5 N32 2.085(7) .
Ni6 N22 2.058(6) .
Ni6 N19 2.063(6) .
Ni6 N21 2.071(6) .
Ni6 N20 2.073(6) .
Ni6 O5 2.074(5) .
Ni6 O6 2.123(5) .
Ni7 N24 2.051(6) .
Ni7 N25 2.052(6) .
Ni7 N23 2.052(6) .
Ni7 N26 2.061(6) .
Ni7 O7 2.103(5) .
Ni7 O6 2.110(5) .
Ni8 O8 2.055(5) .
Ni8 N30 2.057(6) .
Ni8 N27 2.066(6) .
Ni8 N29 2.068(6) .
Ni8 N28 2.073(6) .
Ni8 O7 2.113(5) .
N17 C57 1.331(10) .
N17 C61 1.347(10) .
C57 C58 1.371(12) .
C58 C59 1.377(12) .
C59 C60 1.385(12) .
C60 C61 1.382(11) .
C61 C62 1.490(11) .
N18 C62 1.331(10) .
N18 N19 1.339(8) .
C62 C63 1.389(11) .
C63 C64 1.351(11) .
C64 C65 1.399(11) .
C65 N19 1.336(10) .
C65 C66 1.480(11) .
C66 N20 1.338(10) .
C66 C67 1.389(11) .
C67 C68 1.385(12) .
C68 C69 1.377(12) .
C69 C70 1.373(11) .
C70 N20 1.340(10) .
N21 C71 1.333(10) .
N21 C75 1.358(10) .
C71 C72 1.403(11) .
C72 C73 1.364(12) .
C73 C74 1.385(12) .
C74 C75 1.370(10) .
C75 C76 1.496(11) .
N22 N23 1.321(8) .
N22 C76 1.337(9) .
C76 C77 1.404(11) .
C77 C78 1.348(11) .
C78 C79 1.415(10) .
C79 N23 1.341(10) .
C79 C80 1.468(11) .
C80 N24 1.344(9) .
C80 C81 1.397(11) .
C81 C82 1.374(11) .
C82 C83 1.382(11) .
C83 C84 1.367(12) .
C84 N24 1.346(10) .
N25 C85 1.333(10) .
N25 C89 1.365(9) .
C85 C86 1.381(11) .
C86 C87 1.362(11) .
C87 C88 1.378(11) .
C88 C89 1.366(11) .
C89 C90 1.489(11) .
N26 C90 1.331(9) .
N26 N27 1.347(8) .
C90 C91 1.397(10) .
C91 C92 1.351(11) .
C92 C93 1.409(11) .
C93 N27 1.325(9) .
C93 C94 1.496(11) .
C94 N28 1.351(10) .
C94 C95 1.371(11) .
C95 C96 1.374(12) .
C96 C97 1.380(12) .
C97 C98 1.364(11) .
C98 N28 1.348(10) .
N29 C99 1.323(10) .
N29 C103 1.361(10) .
C99 C100 1.390(12) .
C100 C101 1.372(13) .
C101 C102 1.383(13) .
C102 C103 1.362(11) .
C103 C104 1.481(11) .
N30 C104 1.324(10) .
N30 N31 1.342(9) .
C104 C105 1.409(11) .
C105 C106 1.358(11) .
C106 C107 1.396(11) .
C107 N31 1.328(10) .
C107 C108 1.499(11) .
C108 N32 1.326(10) .
C108 C109 1.377(11) .
C109 C110 1.389(12) .
C110 C111 1.368(12) .
C111 C112 1.373(11) .
C112 N32 1.349(10) .
Cl1 O4P 1.394(8) .
Cl1 O1P 1.415(7) .
Cl1 O2P 1.423(8) .
Cl1 O3P 1.441(6) .
Cl2 O5P 1.407(10) .
Cl2 O7P 1.410(10) .
Cl2 O6P 1.460(10) .
Cl2 O8P 1.465(10) .
Cl2A O7A 1.417(10) .
Cl2A O5A 1.429(11) .
Cl2A O6A 1.448(10) .
Cl2A O8A 1.459(10) .
Cl3 O9P 1.388(9) .
Cl3 O11P 1.392(7) .
Cl3 O12P 1.402(9) .
Cl3 O10P 1.436(6) .
Cl4 O13P 1.397(7) .
Cl4 O15P 1.415(8) .
Cl4 O16P 1.429(6) .
Cl4 O14P 1.432(6) .
Cl5 O19P 1.441(6) .
Cl5 O18P 1.443(6) .
Cl5 O20P 1.447(6) .
Cl5 O17P 1.448(6) .
Cl6 O24P 1.424(7) .
Cl6 O22P 1.433(6) .
Cl6 O23P 1.433(6) .
Cl6 O21P 1.436(6) .
Cl7 O27P 1.422(6) .
Cl7 O26P 1.423(7) .
Cl7 O25P 1.453(6) .
Cl7 O28P 1.463(7) .
Cl8 O31P 1.420(6) .
Cl8 O29P 1.422(7) .
Cl8 O30P 1.431(7) .
Cl8 O32P 1.442(6) .
Cl9 O34P 1.425(6) .
Cl9 O35P 1.433(6) .
Cl9 O33P 1.440(6) .
Cl9 O36P 1.451(7) .
Cl10 O39P 1.394(8) .
Cl10 O37P 1.395(7) .
Cl10 O38P 1.413(7) .
Cl10 O40P 1.505(7) .
Cl11 O43P 1.333(10) .
Cl11 O42P 1.339(10) .
Cl11 O44P 1.360(10) .
Cl11 O41P 1.456(11) .
Cl12 O43P 1.326(10) .
Cl12 O42P 1.327(10) .
Cl12 O44P 1.393(11) .
Cl12 O41A 1.448(12) .
Cl13 O46P 1.443(6) .
Cl13 O45P 1.448(6) .
Cl13 O48P 1.452(5) .
Cl13 O47P 1.459(5) .
Cl14 O47P 1.422(12) .
Cl14 O46A 1.433(9) .
Cl14 O45A 1.439(9) .
Cl14 O48P 1.579(13) .
Cl14 O9W 1.993(14) .
O46A O9W 1.47(3) .
O12W O14W 1.54(3) 1_455
O14W O12W 1.54(3) 1_655
O16W O17W 1.65(4) 1_455
O17W O16W 1.65(4) 1_655
